data_4348119
loop_
_publ_author_name
'Hou, Jie'
'Hu, Junyi'
'Sun, Qing'
'Zhang, Guanyun'
'Tung, Chen-Ho'
'Wang, Yifeng'

_publ_section_title
;
 A Post-Functionalizable Iso-Polyoxotitanate Cage Cluster.
;
_journal_issue 14
_journal_name_full 'Inorganic chemistry'
_journal_page_first 7075
_journal_page_last 7078
_journal_paper_doi 10.1021/acs.inorgchem.6b00982
_journal_volume 55
_journal_year 2016
_chemical_formula_moiety 'C69 H161 O55 Ti22, 2.67(I1.5)'
_chemical_formula_sum 'C69 H161 I4 O55 Ti22'
_chemical_formula_weight 3432.37
_space_group_crystal_system monoclinic
_space_group_IT_number 14
_space_group_name_Hall '-P 2ybc'
_space_group_name_H-M_alt 'P 1 21/c 1'
_atom_sites_solution_hydrogens geom
_audit_creation_date 2015-12-09
_audit_creation_method
;
Olex2 1.2
(compiled 2015.01.26 svn.r3150 for OlexSys, GUI svn.r4998)
;
_cell_angle_alpha 90
_cell_angle_beta 100.6100(10)
_cell_angle_gamma 90
_cell_formula_units_Z 4
_cell_length_a 28.2087(7)
_cell_length_b 17.5165(5)
_cell_length_c 27.5141(7)
_cell_measurement_reflns_used 9678
_cell_measurement_temperature 173(2)
_cell_measurement_theta_max 27.40
_cell_measurement_theta_min 2.49
_cell_volume 13362.8(6)
_computing_molecular_graphics 'Olex2 (Dolomanov et al., 2009)'
_computing_publication_material 'Olex2 (Dolomanov et al., 2009)'
_computing_structure_refinement 'ShelXL (Sheldrick, 2008)'
_diffrn_ambient_temperature 173.15
_diffrn_measured_fraction_theta_full 1.000
_diffrn_measured_fraction_theta_max 0.997
_diffrn_measurement_device_type 'CCD area detector'
_diffrn_measurement_method 'phi and omega scans'
_diffrn_radiation_monochromator graphite
_diffrn_radiation_type MoK\a
_diffrn_radiation_wavelength 0.71073
_diffrn_reflns_av_R_equivalents 0.0323
_diffrn_reflns_av_unetI/netI 0.0366
_diffrn_reflns_Laue_measured_fraction_full 1.000
_diffrn_reflns_Laue_measured_fraction_max 0.997
_diffrn_reflns_limit_h_max 36
_diffrn_reflns_limit_h_min -36
_diffrn_reflns_limit_k_max 18
_diffrn_reflns_limit_k_min -22
_diffrn_reflns_limit_l_max 30
_diffrn_reflns_limit_l_min -35
_diffrn_reflns_number 127068
_diffrn_reflns_point_group_measured_fraction_full 1.000
_diffrn_reflns_point_group_measured_fraction_max 0.997
_diffrn_reflns_theta_full 26.000
_diffrn_reflns_theta_max 27.503
_diffrn_reflns_theta_min 0.734
_exptl_absorpt_coefficient_mu 2.231
_exptl_absorpt_correction_type none
_exptl_crystal_colour red
_exptl_crystal_colour_primary red
_exptl_crystal_density_diffrn 1.706
_exptl_crystal_description block
_exptl_crystal_F_000 6844
_refine_diff_density_max 3.294
_refine_diff_density_min -2.583
_refine_diff_density_rms 0.125
_refine_ls_extinction_method none
_refine_ls_goodness_of_fit_ref 1.058
_refine_ls_hydrogen_treatment constr
_refine_ls_matrix_type full
_refine_ls_number_parameters 1422
_refine_ls_number_reflns 30652
_refine_ls_number_restraints 33
_refine_ls_restrained_S_all 1.060
_refine_ls_R_factor_all 0.0845
_refine_ls_R_factor_gt 0.0576
_refine_ls_shift/su_max 0.000
_refine_ls_shift/su_mean 0.000
_refine_ls_structure_factor_coef Fsqd
_refine_ls_weighting_details 'w=1/[\s^2^(Fo^2^)+(0.0589P)^2^+73.4111P] where P=(Fo^2^+2Fc^2^)/3'
_refine_ls_weighting_scheme calc
_refine_ls_wR_factor_gt 0.1463
_refine_ls_wR_factor_ref 0.1634
_reflns_Friedel_coverage 0.000
_reflns_number_gt 22459
_reflns_number_total 30652
_reflns_threshold_expression 'I > 2\s(I)'
_cod_data_source_file ic6b00982_si_003.cif
_cod_data_source_block p21n
_cod_database_code 4348119
_shelxl_version_number 2013-4
_shelx_space_group_comment
;
The symmetry employed for this shelxl refinement is uniquely defined
by the following loop, which should always be used as a source of
symmetry information in preference to the above space-group names.
They are only intended as comments.
;
_olex2_refinement_description
;
1. Fixed Uiso
 At 1.2 times of:
  All C(H) groups, All C(H,H) groups
 At 1.5 times of:
  All C(H,H,H) groups, All C(H,H,H,H,H,H) groups
2. Restrained distances
 C10-C11
 1.55 with sigma of 0.01
 C12-C10
 1.55 with sigma of 0.01
 C3-C8
 1.55 with sigma of 0.01
3. Uiso/Uaniso restraints and constraints
Uanis(C73) \\sim Ueq, Uanis(I1) \\sim Ueq: with sigma of 0.1 and sigma for
terminal atoms of 0.2
Uanis(C59) \\sim Ueq: with sigma of 0.01 and sigma for terminal atoms of 0.02
Uanis(C33) \\sim Ueq: with sigma of 0.001 and sigma for terminal atoms of 0.002
Uanis(C9) \\sim Ueq: with sigma of 0.01 and sigma for terminal atoms of 0.02
4. Others
 Fixed Sof: C71(0.5) H71(0.5) C70(0.5) H70A(0.5) H70B(0.5) H70C(0.5) C72(0.5)
 H72A(0.5) H72B(0.5) H72C(0.5) C73(0.5) H73A(0.5) H73B(0.5) H73C(0.5) H28A(0.5)
 H28(0.5) C30(0.5) H30A(0.5) H30B(0.5) H30C(0.5) C46(0.5) H46(0.5) H47D(0.5)
 H47E(0.5) H47F(0.5) H47A(0.5) H47B(0.5) H47C(0.5) H48D(0.5) H48E(0.5)
 H48F(0.5) H48A(0.5) H48B(0.5) H48C(0.5) H55(0.5) H55A(0.5) C56(0.5) H56A(0.5)
 H56B(0.5) H56C(0.5) C57(0.5) H57A(0.5) H57B(0.5) H57C(0.5)
5.a Ternary CH refined with riding coordinates:
 C71(H71), C1B(H1B), C4(H4), C7(H7), C8(H8), C10(H10), C16(H16), C19(H19),
 C22(H22), C25(H25), C28(H28A), C28(H28), C31(H31), C34(H34), C37(H37),
 C40(H40), C43(H43), C46(H46), C49(H49), C52(H52), C55(H55), C55(H55A),
 C58(H58), C62(H62), C64(H64), C67(H67)
5.b Me refined with riding coordinates:
 C1A(H1AA,H1AB,H1AC), C70(H70A,H70B,H70C), C72(H72A,H72B,H72C), C9(H9A,H9B,
 H9C), C73(H73A,H73B,H73C), C17(H17A,H17B,H17C), C26(H26A,H26B,H26C), C29(H29A,
 H29B,H29C), C30(H30A,H30B,H30C), C32(H32A,H32B,H32C), C36(H36A,H36B,H36C),
 C47(H47D,H47E,H47F), C47(H47A,H47B,H47C), C48(H48D,H48E,H48F), C48(H48A,H48B,
 H48C), C56(H56A,H56B,H56C), C57(H57A,H57B,H57C), C59(H59A,H59B,H59C), C69(H69A,
 H69B,H69C)
5.c Idealised Me refined as rotating group:
 C2(H2A,H2B,H2C), C3(H3A,H3B,H3C), C5(H5A,H5B,H5C), C6(H6A,H6B,H6C), C11(H11A,
 H11B,H11C), C12(H12A,H12B,H12C), C14(H14A,H14B,H14C), C15(H15A,H15B,H15C),
 C18(H18A,H18B,H18C), C20(H20A,H20B,H20C), C21(H21A,H21B,H21C), C23(H23A,H23B,
 H23C), C24(H24A,H24B,H24C), C27(H27A,H27B,H27C), C33(H33A,H33B,H33C), C35(H35A,
 H35B,H35C), C38(H38A,H38B,H38C), C39(H39A,H39B,H39C), C41(H41A,H41B,H41C),
 C42(H42A,H42B,H42C), C44(H44A,H44B,H44C), C45(H45A,H45B,H45C), C50(H50A,H50B,
 H50C), C51(H51A,H51B,H51C), C53(H53A,H53B,H53C), C54(H54A,H54B,H54C), C60(H60A,
 H60B,H60C), C61(H61A,H61B,H61C), C63(H63A,H63B,H63C), C65(H65A,H65B,H65C),
 C66(H66A,H66B,H66C), C68(H68A,H68B,H68C)
;
_olex2_submission_special_instructions 'No special instructions were received'

loop_
_space_group_symop_operation_xyz
'x, y, z'
'-x, y+1/2, -z+1/2'
'-x, -y, -z'
'x, -y-1/2, z-1/2'

loop_
_atom_site_label
_atom_site_type_symbol
_atom_site_fract_x
_atom_site_fract_y
_atom_site_fract_z
_atom_site_U_iso_or_equiv
_atom_site_adp_type
_atom_site_occupancy
_atom_site_site_symmetry_order
_atom_site_calc_flag
_atom_site_refinement_flags_posn
_atom_site_refinement_flags_adp
_atom_site_refinement_flags_occupancy
_atom_site_disorder_assembly
_atom_site_disorder_group
C71 C 0.2489(9) 0.3229(15) -0.1008(7) 0.085(7) Uani 0.5 1 d . . . A 2
H71 H 0.2847 0.3297 -0.0941 0.102 Uiso 0.5 1 calc R . . A 2
C1A C 0.4999(7) 0.5089(15) 0.3485(6) 0.254(15) Uani 1 1 d . . . . .
H1AA H 0.5315 0.5192 0.3690 0.382 Uiso 1 1 calc R . . . .
H1AB H 0.4809 0.4769 0.3670 0.382 Uiso 1 1 calc R . . . .
H1AC H 0.4829 0.5572 0.3397 0.382 Uiso 1 1 calc R . . . .
C1B C 0.3728(3) 0.5632(5) -0.0491(3) 0.0605(19) Uani 1 1 d . . . . .
H1B H 0.3469 0.6026 -0.0504 0.073 Uiso 1 1 calc R . . . .
C2 C 0.4988(7) 0.7352(12) 0.1517(12) 0.283(16) Uani 1 1 d . . . . .
H2A H 0.5269 0.7309 0.1785 0.425 Uiso 1 1 calc GR . . . .
H2B H 0.4721 0.7592 0.1644 0.425 Uiso 1 1 calc GR . . . .
H2C H 0.5072 0.7666 0.1251 0.425 Uiso 1 1 calc GR . . . .
C3 C 0.5167(5) 0.6150(12) 0.1119(6) 0.216(12) Uani 1 1 d D . . . .
H3A H 0.5363 0.6439 0.0923 0.324 Uiso 1 1 calc GR . . . .
H3B H 0.4958 0.5794 0.0903 0.324 Uiso 1 1 calc GR . . . .
H3C H 0.5380 0.5863 0.1377 0.324 Uiso 1 1 calc GR . . . .
C4 C 0.3629(3) 0.8115(4) 0.0246(3) 0.0585(19) Uani 1 1 d . . . . .
H4 H 0.3827 0.8131 -0.0020 0.070 Uiso 1 1 calc R . . . .
C70 C 0.3828(10) 0.3165(14) 0.3770(9) 0.092(8) Uani 0.5 1 d . . . B 2
H70A H 0.3779 0.3147 0.3408 0.138 Uiso 0.5 1 calc R . . B 2
H70B H 0.3701 0.2697 0.3894 0.138 Uiso 0.5 1 calc R . . B 2
H70C H 0.4173 0.3209 0.3906 0.138 Uiso 0.5 1 calc R . . B 2
C5 C 0.3132(4) 0.8381(6) 0.0035(4) 0.100(3) Uani 1 1 d . . . . .
H5A H 0.2930 0.8352 0.0289 0.150 Uiso 1 1 calc GR . . . .
H5B H 0.2994 0.8055 -0.0245 0.150 Uiso 1 1 calc GR . . . .
H5C H 0.3144 0.8910 -0.0078 0.150 Uiso 1 1 calc GR . . . .
C6 C 0.3878(5) 0.8586(5) 0.0676(5) 0.118(4) Uani 1 1 d . . . . .
H6A H 0.3899 0.9117 0.0570 0.178 Uiso 1 1 calc GR . . . .
H6B H 0.4203 0.8384 0.0792 0.178 Uiso 1 1 calc GR . . . .
H6C H 0.3693 0.8563 0.0944 0.178 Uiso 1 1 calc GR . . . .
C7 C 0.5057(4) 0.4733(9) 0.3082(5) 0.125(5) Uani 1 1 d . . . . .
H7 H 0.5234 0.4246 0.3180 0.150 Uiso 1 1 calc R . . . .
C72 C 0.2176(10) 0.0390(13) 0.1630(14) 0.150(13) Uani 0.5 1 d . . . C 2
H72A H 0.2088 -0.0144 0.1552 0.225 Uiso 0.5 1 calc R . . C 2
H72B H 0.2464 0.0409 0.1891 0.225 Uiso 0.5 1 calc R . . C 2
H72C H 0.2244 0.0644 0.1333 0.225 Uiso 0.5 1 calc R . . C 2
C8 C 0.4863(5) 0.6693(8) 0.1353(7) 0.168(8) Uani 1 1 d D . . . .
H8 H 0.4624 0.6842 0.1052 0.202 Uiso 1 1 calc R . . . .
C9 C 0.5347(6) 0.5202(11) 0.2750(7) 0.188(8) Uani 1 1 d . U . . .
H9A H 0.5373 0.4906 0.2454 0.281 Uiso 1 1 calc R . . . .
H9B H 0.5671 0.5310 0.2937 0.281 Uiso 1 1 calc R . . . .
H9C H 0.5180 0.5684 0.2653 0.281 Uiso 1 1 calc R . . . .
C10 C 0.4801(3) 0.2918(6) 0.1599(5) 0.111(4) Uani 1 1 d D . . . .
H10 H 0.4837 0.2533 0.1340 0.134 Uiso 1 1 calc R . . . .
C11 C 0.4796(5) 0.2454(12) 0.2051(8) 0.271(16) Uani 1 1 d D . . . .
H11A H 0.5109 0.2201 0.2150 0.406 Uiso 1 1 calc GR . . . .
H11B H 0.4541 0.2068 0.1982 0.406 Uiso 1 1 calc GR . . . .
H11C H 0.4736 0.2787 0.2319 0.406 Uiso 1 1 calc GR . . . .
C12 C 0.5202(3) 0.3478(9) 0.1585(5) 0.155(7) Uani 1 1 d D . . . .
H12A H 0.5233 0.3818 0.1872 0.233 Uiso 1 1 calc GR . . . .
H12B H 0.5129 0.3780 0.1281 0.233 Uiso 1 1 calc GR . . . .
H12C H 0.5505 0.3200 0.1594 0.233 Uiso 1 1 calc GR . . . .
C73 C 0.135(2) 0.054(3) 0.195(2) 0.28(4) Uani 0.5 1 d . U . C 2
H73A H 0.1283 0.0007 0.1861 0.419 Uiso 0.5 1 calc R . . C 2
H73B H 0.1077 0.0858 0.1792 0.419 Uiso 0.5 1 calc R . . C 2
H73C H 0.1385 0.0596 0.2313 0.419 Uiso 0.5 1 calc R . . C 2
C14 C 0.4199(3) 0.6025(6) -0.0350(4) 0.085(3) Uani 1 1 d . . . . .
H14A H 0.4461 0.5660 -0.0357 0.128 Uiso 1 1 calc GR . . . .
H14B H 0.4227 0.6237 -0.0016 0.128 Uiso 1 1 calc GR . . . .
H14C H 0.4221 0.6439 -0.0585 0.128 Uiso 1 1 calc GR . . . .
C15 C 0.3654(4) 0.5239(7) -0.0984(3) 0.097(3) Uani 1 1 d . . . . .
H15A H 0.3638 0.5621 -0.1247 0.146 Uiso 1 1 calc GR . . . .
H15B H 0.3351 0.4950 -0.1032 0.146 Uiso 1 1 calc GR . . . .
H15C H 0.3922 0.4889 -0.0995 0.146 Uiso 1 1 calc GR . . . .
C16 C 0.3255(5) 0.8635(5) 0.2088(4) 0.094(3) Uani 1 1 d . . . . .
H16 H 0.3257 0.9136 0.1915 0.113 Uiso 1 1 calc R . . . .
C17 C 0.2918(9) 0.8674(9) 0.2442(6) 0.212(11) Uani 1 1 d . . . . .
H17A H 0.3019 0.9082 0.2682 0.317 Uiso 1 1 calc R . . . .
H17B H 0.2920 0.8186 0.2616 0.317 Uiso 1 1 calc R . . . .
H17C H 0.2592 0.8780 0.2262 0.317 Uiso 1 1 calc R . . . .
C18 C 0.3738(8) 0.8466(12) 0.2356(8) 0.259(15) Uani 1 1 d . . . . .
H18A H 0.3855 0.8895 0.2575 0.389 Uiso 1 1 calc GR . . . .
H18B H 0.3955 0.8388 0.2120 0.389 Uiso 1 1 calc GR . . . .
H18C H 0.3730 0.8003 0.2554 0.389 Uiso 1 1 calc GR . . . .
C19 C 0.3797(3) 0.6658(5) 0.3636(3) 0.070(2) Uani 1 1 d . . . . .
H19 H 0.4135 0.6851 0.3726 0.083 Uiso 1 1 calc R . . . .
C20 C 0.3484(8) 0.7262(8) 0.3700(5) 0.206(11) Uani 1 1 d . . . . .
H20A H 0.3150 0.7079 0.3633 0.309 Uiso 1 1 calc GR . . . .
H20B H 0.3521 0.7677 0.3471 0.309 Uiso 1 1 calc GR . . . .
H20C H 0.3563 0.7449 0.4041 0.309 Uiso 1 1 calc GR . . . .
C21 C 0.3754(5) 0.5957(6) 0.3944(3) 0.095(3) Uani 1 1 d . . . . .
H21A H 0.3884 0.6069 0.4292 0.142 Uiso 1 1 calc GR . . . .
H21B H 0.3936 0.5536 0.3832 0.142 Uiso 1 1 calc GR . . . .
H21C H 0.3414 0.5812 0.3909 0.142 Uiso 1 1 calc GR . . . .
C22 C 0.4062(2) 0.3496(4) 0.0352(2) 0.0446(15) Uani 1 1 d . . . . .
H22 H 0.4158 0.3028 0.0555 0.053 Uiso 1 1 calc R . . . .
C23 C 0.4518(3) 0.3878(4) 0.0259(3) 0.0577(19) Uani 1 1 d . . . . .
H23A H 0.4726 0.3497 0.0142 0.087 Uiso 1 1 calc GR . . . .
H23B H 0.4689 0.4106 0.0567 0.087 Uiso 1 1 calc GR . . . .
H23C H 0.4435 0.4277 0.0009 0.087 Uiso 1 1 calc GR . . . .
C24 C 0.3725(3) 0.3255(4) -0.0108(3) 0.0575(19) Uani 1 1 d . . . . .
H24A H 0.3616 0.3706 -0.0308 0.086 Uiso 1 1 calc GR . . . .
H24B H 0.3446 0.2994 -0.0019 0.086 Uiso 1 1 calc GR . . . .
H24C H 0.3893 0.2908 -0.0299 0.086 Uiso 1 1 calc GR . . . .
C25 C 0.1567(7) 0.8369(8) 0.0445(6) 0.162(7) Uani 1 1 d . . . . .
H25 H 0.1301 0.8074 0.0553 0.194 Uiso 1 1 calc R . . . .
C26 C 0.1599(12) 0.8846(9) 0.0848(7) 0.32(2) Uani 1 1 d . . . . .
H26A H 0.1378 0.9278 0.0764 0.476 Uiso 1 1 calc R . . . .
H26B H 0.1931 0.9037 0.0940 0.476 Uiso 1 1 calc R . . . .
H26C H 0.1513 0.8564 0.1126 0.476 Uiso 1 1 calc R . . . .
C27 C 0.1291(6) 0.8488(9) -0.0009(6) 0.168(7) Uani 1 1 d . . . . .
H27A H 0.1036 0.8856 0.0018 0.252 Uiso 1 1 calc GR . . . .
H27B H 0.1146 0.8004 -0.0140 0.252 Uiso 1 1 calc GR . . . .
H27C H 0.1494 0.8690 -0.0233 0.252 Uiso 1 1 calc GR . . . .
C28 C 0.3577(5) 0.3818(8) 0.3921(3) 0.113(4) Uani 1 1 d . . . . .
H28A H 0.3832 0.4197 0.3879 0.136 Uiso 0.5 1 calc R . . B 2
H28 H 0.3451 0.3284 0.3917 0.136 Uiso 0.5 1 calc R . . B 1
C29 C 0.3574(4) 0.4004(8) 0.4415(3) 0.109(4) Uani 1 1 d . . . . .
H29A H 0.3241 0.4088 0.4459 0.164 Uiso 1 1 calc R . . . .
H29B H 0.3763 0.4470 0.4503 0.164 Uiso 1 1 calc R . . . .
H29C H 0.3716 0.3584 0.4629 0.164 Uiso 1 1 calc R . . . .
C30 C 0.4014(10) 0.3676(18) 0.3796(12) 0.122(11) Uani 0.5 1 d . . . B 1
H30A H 0.3969 0.3551 0.3444 0.183 Uiso 0.5 1 calc R . . B 1
H30B H 0.4168 0.3245 0.3991 0.183 Uiso 0.5 1 calc R . . B 1
H30C H 0.4219 0.4129 0.3864 0.183 Uiso 0.5 1 calc R . . B 1
C31 C 0.3640(4) 0.1538(5) 0.2636(4) 0.085(3) Uani 1 1 d . . . . .
H31 H 0.3980 0.1367 0.2755 0.102 Uiso 1 1 calc R . . . .
C32 C 0.3397(10) 0.1595(13) 0.3012(9) 0.33(2) Uani 1 1 d . . . . .
H32A H 0.3537 0.2005 0.3236 0.497 Uiso 1 1 calc R . . . .
H32B H 0.3419 0.1111 0.3193 0.497 Uiso 1 1 calc R . . . .
H32C H 0.3057 0.1711 0.2880 0.497 Uiso 1 1 calc R . . . .
C33 C 0.3371(10) 0.0981(15) 0.2348(10) 0.258(12) Uani 1 1 d . U . . .
H33A H 0.3554 0.0784 0.2105 0.386 Uiso 1 1 calc GR . . . .
H33B H 0.3067 0.1203 0.2176 0.386 Uiso 1 1 calc GR . . . .
H33C H 0.3301 0.0562 0.2561 0.386 Uiso 1 1 calc GR . . . .
C34 C 0.2322(5) 0.6376(6) -0.0939(3) 0.108(4) Uani 1 1 d . . . . .
H34 H 0.2646 0.6617 -0.0832 0.129 Uiso 1 1 calc R . . . .
C35 C 0.2340(6) 0.6133(9) -0.1431(4) 0.147(6) Uani 1 1 d . . . . .
H35A H 0.2045 0.5850 -0.1566 0.220 Uiso 1 1 calc GR . . . .
H35B H 0.2621 0.5802 -0.1426 0.220 Uiso 1 1 calc GR . . . .
H35C H 0.2366 0.6580 -0.1638 0.220 Uiso 1 1 calc GR . . . .
C36 C 0.2001(7) 0.6963(6) -0.0835(4) 0.152(7) Uani 1 1 d . . . . .
H36A H 0.2000 0.7383 -0.1071 0.228 Uiso 1 1 calc R . . . .
H36B H 0.2110 0.7153 -0.0498 0.228 Uiso 1 1 calc R . . . .
H36C H 0.1675 0.6755 -0.0866 0.228 Uiso 1 1 calc R . . . .
C37 C 0.1346(5) 0.8030(6) 0.2286(5) 0.107(4) Uani 1 1 d . . . . .
H37 H 0.1600 0.8435 0.2344 0.129 Uiso 1 1 calc R . . . .
C38 C 0.0918(9) 0.8390(15) 0.2127(8) 0.291(17) Uani 1 1 d . . . . .
H38A H 0.0654 0.8019 0.2101 0.437 Uiso 1 1 calc GR . . . .
H38B H 0.0919 0.8620 0.1803 0.437 Uiso 1 1 calc GR . . . .
H38C H 0.0873 0.8789 0.2364 0.437 Uiso 1 1 calc GR . . . .
C39 C 0.1368(5) 0.7623(10) 0.2760(5) 0.150(6) Uani 1 1 d . . . . .
H39A H 0.1288 0.7977 0.3009 0.225 Uiso 1 1 calc GR . . . .
H39B H 0.1694 0.7421 0.2871 0.225 Uiso 1 1 calc GR . . . .
H39C H 0.1136 0.7200 0.2715 0.225 Uiso 1 1 calc GR . . . .
C40 C 0.1906(3) 0.5670(6) 0.3811(3) 0.070(2) Uani 1 1 d . . . . .
H40 H 0.1991 0.6130 0.4024 0.084 Uiso 1 1 calc R . . . .
C41 C 0.1387(4) 0.5637(9) 0.3706(4) 0.117(5) Uani 1 1 d . . . . .
H41A H 0.1281 0.5257 0.3448 0.176 Uiso 1 1 calc GR . . . .
H41B H 0.1257 0.6139 0.3593 0.176 Uiso 1 1 calc GR . . . .
H41C H 0.1268 0.5494 0.4007 0.176 Uiso 1 1 calc GR . . . .
C42 C 0.2179(5) 0.5022(8) 0.4083(4) 0.127(5) Uani 1 1 d . . . . .
H42A H 0.2179 0.5075 0.4437 0.190 Uiso 1 1 calc GR . . . .
H42B H 0.2511 0.5027 0.4026 0.190 Uiso 1 1 calc GR . . . .
H42C H 0.2024 0.4539 0.3964 0.190 Uiso 1 1 calc GR . . . .
C43 C 0.3225(3) 0.1162(6) 0.0651(4) 0.080(3) Uani 1 1 d . . . . .
H43 H 0.3213 0.1460 0.0339 0.096 Uiso 1 1 calc R . . . .
C44 C 0.2938(6) 0.0520(9) 0.0511(8) 0.207(10) Uani 1 1 d . . . . .
H44A H 0.3069 0.0233 0.0260 0.310 Uiso 1 1 calc GR . . . .
H44B H 0.2608 0.0682 0.0374 0.310 Uiso 1 1 calc GR . . . .
H44C H 0.2936 0.0194 0.0800 0.310 Uiso 1 1 calc GR . . . .
C45 C 0.3736(4) 0.1075(9) 0.0852(5) 0.135(5) Uani 1 1 d . . . . .
H45A H 0.3791 0.0584 0.1024 0.202 Uiso 1 1 calc GR . . . .
H45B H 0.3842 0.1490 0.1086 0.202 Uiso 1 1 calc GR . . . .
H45C H 0.3919 0.1093 0.0583 0.202 Uiso 1 1 calc GR . . . .
C46 C 0.2183(10) 0.327(2) -0.1059(8) 0.125(14) Uani 0.5 1 d . . . A 1
H46 H 0.1823 0.3228 -0.1127 0.151 Uiso 0.5 1 calc R . . A 1
C47 C 0.2323(9) 0.3799(12) -0.1345(5) 0.213(10) Uani 1 1 d . . . . .
H47D H 0.2418 0.3683 -0.1662 0.320 Uiso 0.5 1 calc R . . A 2
H47E H 0.2464 0.4289 -0.1221 0.320 Uiso 0.5 1 calc R . . A 2
H47F H 0.1971 0.3829 -0.1390 0.320 Uiso 0.5 1 calc R . . A 2
H47A H 0.2198 0.3677 -0.1692 0.320 Uiso 0.5 1 calc R . . A 1
H47B H 0.2676 0.3816 -0.1288 0.320 Uiso 0.5 1 calc R . . A 1
H47C H 0.2198 0.4296 -0.1265 0.320 Uiso 0.5 1 calc R . . A 1
C48 C 0.2422(5) 0.2414(10) -0.1121(6) 0.188(10) Uani 1 1 d . . . . .
H48D H 0.2564 0.2113 -0.0831 0.282 Uiso 0.5 1 calc R . . A 2
H48E H 0.2580 0.2283 -0.1399 0.282 Uiso 0.5 1 calc R . . A 2
H48F H 0.2076 0.2301 -0.1210 0.282 Uiso 0.5 1 calc R . . A 2
H48A H 0.2303 0.2048 -0.0903 0.282 Uiso 0.5 1 calc R . . A 1
H48B H 0.2774 0.2447 -0.1033 0.282 Uiso 0.5 1 calc R . . A 1
H48C H 0.2330 0.2244 -0.1465 0.282 Uiso 0.5 1 calc R . . A 1
C49 C 0.0343(3) 0.7014(4) 0.0771(3) 0.064(2) Uani 1 1 d . . . . .
H49 H 0.0627 0.7361 0.0860 0.077 Uiso 1 1 calc R . . . .
C50 C 0.0109(5) 0.7196(6) 0.0261(4) 0.117(4) Uani 1 1 d . . . . .
H50A H -0.0166 0.6853 0.0159 0.176 Uiso 1 1 calc GR . . . .
H50B H 0.0341 0.7130 0.0039 0.176 Uiso 1 1 calc GR . . . .
H50C H -0.0004 0.7726 0.0245 0.176 Uiso 1 1 calc GR . . . .
C51 C 0.0040(6) 0.7115(7) 0.1144(5) 0.138(6) Uani 1 1 d . . . . .
H51A H -0.0022 0.7661 0.1182 0.207 Uiso 1 1 calc GR . . . .
H51B H 0.0206 0.6907 0.1460 0.207 Uiso 1 1 calc GR . . . .
H51C H -0.0266 0.6847 0.1039 0.207 Uiso 1 1 calc GR . . . .
C52 C 0.1115(3) 0.2941(4) 0.3110(3) 0.0517(17) Uani 1 1 d . . . . .
H52 H 0.1191 0.2778 0.3464 0.062 Uiso 1 1 calc R . . . .
C53 C 0.0626(3) 0.3310(6) 0.3012(4) 0.084(3) Uani 1 1 d . . . . .
H53A H 0.0550 0.3480 0.2667 0.126 Uiso 1 1 calc GR . . . .
H53B H 0.0625 0.3751 0.3232 0.126 Uiso 1 1 calc GR . . . .
H53C H 0.0383 0.2941 0.3074 0.126 Uiso 1 1 calc GR . . . .
C54 C 0.1143(3) 0.2247(5) 0.2784(3) 0.070(2) Uani 1 1 d . . . . .
H54A H 0.0969 0.1820 0.2900 0.105 Uiso 1 1 calc GR . . . .
H54B H 0.1481 0.2105 0.2799 0.105 Uiso 1 1 calc GR . . . .
H54C H 0.0996 0.2370 0.2441 0.105 Uiso 1 1 calc GR . . . .
C55 C 0.1774(4) 0.0781(5) 0.1800(5) 0.092(3) Uani 1 1 d . . . . .
H55 H 0.1954 0.0577 0.1547 0.111 Uiso 0.5 1 calc R . . C 1
H55A H 0.1604 0.0903 0.1457 0.111 Uiso 0.5 1 calc R . . C 2
C56 C 0.1258(8) 0.0736(13) 0.1607(8) 0.080(7) Uani 0.5 1 d . . . C 1
H56A H 0.1167 0.0203 0.1534 0.121 Uiso 0.5 1 calc R . . C 1
H56B H 0.1181 0.1039 0.1303 0.121 Uiso 0.5 1 calc R . . C 1
H56C H 0.1080 0.0937 0.1853 0.121 Uiso 0.5 1 calc R . . C 1
C57 C 0.1917(11) 0.0332(11) 0.2277(10) 0.126(11) Uani 0.5 1 d . . . C 1
H57A H 0.1826 -0.0205 0.2218 0.189 Uiso 0.5 1 calc R . . C 1
H57B H 0.1751 0.0542 0.2530 0.189 Uiso 0.5 1 calc R . . C 1
H57C H 0.2266 0.0368 0.2391 0.189 Uiso 0.5 1 calc R . . C 1
C58 C 0.0672(5) 0.4717(8) -0.0776(4) 0.131(6) Uani 1 1 d . . . . .
H58 H 0.0467 0.4391 -0.1030 0.158 Uiso 1 1 calc R . . . .
C59 C 0.1048(9) 0.5137(15) -0.0991(8) 0.258(11) Uani 1 1 d . U . . .
H59A H 0.0891 0.5454 -0.1268 0.387 Uiso 1 1 calc R . . . .
H59B H 0.1262 0.4769 -0.1109 0.387 Uiso 1 1 calc R . . . .
H59C H 0.1236 0.5463 -0.0737 0.387 Uiso 1 1 calc R . . . .
C60 C 0.0371(8) 0.5279(10) -0.0551(9) 0.282(18) Uani 1 1 d . . . . .
H60A H 0.0560 0.5744 -0.0456 0.423 Uiso 1 1 calc GR . . . .
H60B H 0.0277 0.5053 -0.0258 0.423 Uiso 1 1 calc GR . . . .
H60C H 0.0081 0.5408 -0.0793 0.423 Uiso 1 1 calc GR . . . .
C61 C 0.0133(4) 0.6069(8) 0.2681(6) 0.134(5) Uani 1 1 d . . . . .
H61A H 0.0147 0.6469 0.2435 0.201 Uiso 1 1 calc GR . . . .
H61B H 0.0418 0.6107 0.2945 0.201 Uiso 1 1 calc GR . . . .
H61C H -0.0159 0.6133 0.2822 0.201 Uiso 1 1 calc GR . . . .
C62 C 0.0126(4) 0.5355(7) 0.2456(6) 0.142(6) Uani 1 1 d . . . . .
H62 H 0.0253 0.5073 0.2769 0.170 Uiso 1 1 calc R . . . .
C63 C -0.0293(4) 0.4948(9) 0.2348(7) 0.161(7) Uani 1 1 d . . . . .
H63A H -0.0345 0.4672 0.2644 0.242 Uiso 1 1 calc GR . . . .
H63B H -0.0272 0.4583 0.2084 0.242 Uiso 1 1 calc GR . . . .
H63C H -0.0563 0.5298 0.2241 0.242 Uiso 1 1 calc GR . . . .
C64 C 0.1085(2) 0.1487(4) -0.0027(2) 0.0461(15) Uani 1 1 d . . . . .
H64 H 0.0730 0.1387 -0.0108 0.055 Uiso 1 1 calc R . . . .
C65 C 0.1326(4) 0.0767(5) 0.0133(4) 0.080(3) Uani 1 1 d . . . . .
H65A H 0.1294 0.0416 -0.0148 0.120 Uiso 1 1 calc GR . . . .
H65B H 0.1177 0.0540 0.0394 0.120 Uiso 1 1 calc GR . . . .
H65C H 0.1668 0.0863 0.0262 0.120 Uiso 1 1 calc GR . . . .
C66 C 0.1233(4) 0.1828(6) -0.0476(3) 0.090(3) Uani 1 1 d . . . . .
H66A H 0.1583 0.1906 -0.0413 0.135 Uiso 1 1 calc GR . . . .
H66B H 0.1070 0.2318 -0.0552 0.135 Uiso 1 1 calc GR . . . .
H66C H 0.1143 0.1480 -0.0758 0.135 Uiso 1 1 calc GR . . . .
C67 C 0.0062(4) 0.2671(6) 0.1273(6) 0.136(6) Uani 1 1 d . . . . .
H67 H -0.0134 0.2849 0.0953 0.163 Uiso 1 1 calc R . . . .
C68 C -0.0321(4) 0.2793(6) 0.1524(5) 0.108(4) Uani 1 1 d . . . . .
H68A H -0.0583 0.2434 0.1402 0.162 Uiso 1 1 calc GR . . . .
H68B H -0.0440 0.3317 0.1467 0.162 Uiso 1 1 calc GR . . . .
H68C H -0.0209 0.2713 0.1879 0.162 Uiso 1 1 calc GR . . . .
C69 C 0.0174(4) 0.1997(5) 0.1066(5) 0.099(4) Uani 1 1 d . . . . .
H69A H -0.0080 0.1621 0.1082 0.148 Uiso 1 1 calc R . . . .
H69B H 0.0482 0.1805 0.1247 0.148 Uiso 1 1 calc R . . . .
H69C H 0.0199 0.2084 0.0719 0.148 Uiso 1 1 calc R . . . .
O1 O 0.33615(13) 0.4779(2) 0.11830(13) 0.0326(8) Uani 1 1 d . . . . .
O2 O 0.35418(14) 0.6616(2) 0.14193(14) 0.0378(9) Uani 1 1 d . . . . .
O3 O 0.38764(14) 0.5705(2) 0.21921(14) 0.0390(9) Uani 1 1 d . . . . .
O4 O 0.42275(13) 0.4749(2) 0.16729(14) 0.0370(9) Uani 1 1 d . . . . .
O5 O 0.38505(14) 0.5775(2) 0.08044(14) 0.0349(8) Uani 1 1 d . . . . .
O6 O 0.27873(14) 0.7026(2) 0.08770(14) 0.0346(8) Uani 1 1 d . . . . .
O7 O 0.30894(14) 0.6588(2) 0.21985(14) 0.0391(9) Uani 1 1 d . . . . .
O8 O 0.37896(13) 0.3781(2) 0.20923(14) 0.0357(9) Uani 1 1 d . . . . .
O9 O 0.30147(14) 0.5882(2) 0.03068(13) 0.0334(8) Uani 1 1 d . . . . .
O10 O 0.20847(14) 0.6159(2) 0.03202(14) 0.0365(9) Uani 1 1 d . . . . .
O11 O 0.22921(14) 0.6999(2) 0.15229(14) 0.0349(8) Uani 1 1 d . . . . .
O12 O 0.28561(14) 0.5468(2) 0.28201(14) 0.0362(9) Uani 1 1 d . . . . .
O13 O 0.30563(14) 0.3511(2) 0.25676(14) 0.0372(9) Uani 1 1 d . . . . .
O14 O 0.33364(13) 0.3127(2) 0.13701(14) 0.0330(8) Uani 1 1 d . . . . .
O15 O 0.28161(14) 0.4536(2) 0.01742(14) 0.0338(8) Uani 1 1 d . . . . .
O16 O 0.15409(14) 0.6487(2) 0.10383(14) 0.0356(9) Uani 1 1 d . . . . .
O17 O 0.20501(14) 0.6275(2) 0.23487(14) 0.0363(9) Uani 1 1 d . . . . .
O18 O 0.23210(14) 0.4368(2) 0.28533(13) 0.0344(8) Uani 1 1 d . . . . .
O19 O 0.27004(13) 0.2565(2) 0.17727(13) 0.0316(8) Uani 1 1 d . . . . .
O20 O 0.27082(13) 0.3058(2) 0.04804(14) 0.0338(8) Uani 1 1 d . . . . .
O21 O 0.19270(13) 0.4665(2) -0.00146(13) 0.0324(8) Uani 1 1 d . . . . .
O22 O 0.11953(14) 0.5206(2) 0.04618(14) 0.0348(8) Uani 1 1 d . . . . .
O23 O 0.12081(14) 0.5935(2) 0.17297(14) 0.0351(8) Uani 1 1 d . . . . .
O24 O 0.15547(14) 0.5002(2) 0.25206(14) 0.0360(9) Uani 1 1 d . . . . .
O25 O 0.19791(13) 0.3064(2) 0.22734(13) 0.0342(8) Uani 1 1 d . . . . .
O26 O 0.20912(13) 0.2418(2) 0.10190(14) 0.0323(8) Uani 1 1 d . . . . .
O27 O 0.17501(13) 0.3361(2) 0.02251(13) 0.0318(8) Uani 1 1 d . . . . .
O28 O 0.08461(13) 0.4782(2) 0.12928(14) 0.0338(8) Uani 1 1 d . . . . .
O29 O 0.11689(13) 0.3930(2) 0.20050(14) 0.0333(8) Uani 1 1 d . . . . .
O30 O 0.13875(13) 0.2837(2) 0.13698(13) 0.0312(8) Uani 1 1 d . . . . .
O31 O 0.10708(13) 0.3681(2) 0.06493(13) 0.0327(8) Uani 1 1 d . . . . .
O32 O 0.38112(14) 0.4017(2) 0.06461(14) 0.0351(9) Uani 1 1 d . . . . .
O33 O 0.36061(14) 0.4797(2) 0.27683(14) 0.0367(9) Uani 1 1 d . . . . .
O34 O 0.45613(16) 0.6259(3) 0.15939(17) 0.0508(11) Uani 1 1 d . . . . .
O35 O 0.36058(17) 0.7357(2) 0.04050(17) 0.0487(11) Uani 1 1 d . . . . .
O36 O 0.46329(15) 0.4558(3) 0.27552(18) 0.0568(13) Uani 1 1 d . . . . .
O37 O 0.31226(17) 0.8066(2) 0.17451(17) 0.0477(11) Uani 1 1 d . . . . .
O38 O 0.37215(17) 0.6427(3) 0.31376(16) 0.0539(12) Uani 1 1 d . . . . .
O39 O 0.43508(14) 0.3242(3) 0.14298(17) 0.0447(10) Uani 1 1 d . . . . .
O40 O 0.36687(16) 0.5093(2) -0.01233(14) 0.0409(10) Uani 1 1 d . . . . .
O41 O 0.18625(17) 0.7750(2) 0.05156(18) 0.0509(11) Uani 1 1 d . . . . .
O42 O 0.32144(16) 0.4146(3) 0.35615(14) 0.0466(11) Uani 1 1 d . . . . .
O43 O 0.36223(15) 0.2205(3) 0.23550(16) 0.0464(10) Uani 1 1 d . . . . .
O44 O 0.23434(18) 0.5746(3) -0.06135(14) 0.0482(11) Uani 1 1 d . . . . .
O45 O 0.14634(17) 0.7537(2) 0.19195(17) 0.0500(11) Uani 1 1 d . . . . .
O46 O 0.20856(17) 0.5815(3) 0.33708(15) 0.0469(11) Uani 1 1 d . . . . .
O47 O 0.30069(16) 0.1635(2) 0.09571(17) 0.0440(10) Uani 1 1 d . . . . .
O48 O 0.23499(18) 0.3399(3) -0.05471(15) 0.0491(11) Uani 1 1 d . . . . .
O49 O 0.05226(15) 0.6240(2) 0.07895(17) 0.0461(10) Uani 1 1 d . . . . .
O50 O 0.14654(15) 0.3492(2) 0.30257(15) 0.0417(10) Uani 1 1 d . . . . .
O51 O 0.19119(16) 0.1541(2) 0.19063(17) 0.0443(10) Uani 1 1 d . . . . .
O52 O 0.09216(16) 0.4273(3) -0.03830(16) 0.0503(11) Uani 1 1 d . . . . .
O53 O 0.04942(16) 0.5163(3) 0.22327(18) 0.0501(11) Uani 1 1 d . . . . .
O54 O 0.11701(14) 0.2019(2) 0.03686(15) 0.0402(9) Uani 1 1 d . . . . .
O55 O 0.03792(14) 0.3272(2) 0.12843(17) 0.0432(10) Uani 1 1 d . . . . .
Ti1 Ti 0.40096(4) 0.57683(6) 0.15110(4) 0.0375(2) Uani 1 1 d . . . . .
Ti2 Ti 0.40746(4) 0.46814(7) 0.23527(4) 0.0370(2) Uani 1 1 d . . . . .
Ti3 Ti 0.33592(4) 0.66169(6) 0.07157(4) 0.0338(2) Uani 1 1 d . . . . .
Ti4 Ti 0.38516(3) 0.38501(6) 0.13762(4) 0.0326(2) Uani 1 1 d . . . . .
Ti5 Ti 0.34408(4) 0.49609(6) 0.04293(4) 0.0306(2) Uani 1 1 d . . . . .
Ti6 Ti 0.29807(4) 0.70912(6) 0.16242(4) 0.0339(2) Uani 1 1 d . . . . .
Ti7 Ti 0.34154(4) 0.58978(6) 0.26338(4) 0.0355(2) Uani 1 1 d . . . . .
Ti8 Ti 0.32924(3) 0.30063(6) 0.20912(4) 0.0317(2) Uani 1 1 d . . . . .
Ti9 Ti 0.23850(4) 0.54677(6) 0.00114(3) 0.0309(2) Uani 1 1 d . . . . .
Ti10 Ti 0.20877(4) 0.68885(6) 0.07946(4) 0.0328(2) Uani 1 1 d . . . . .
Ti11 Ti 0.30187(4) 0.43585(6) 0.29338(3) 0.0336(2) Uani 1 1 d . . . . .
Ti12 Ti 0.23488(4) 0.37281(6) 0.00529(3) 0.0308(2) Uani 1 1 d . . . . .
Ti13 Ti 0.17345(4) 0.66737(6) 0.17815(4) 0.0333(2) Uani 1 1 d . . . . .
Ti14 Ti 0.21647(4) 0.54775(6) 0.27863(3) 0.0336(2) Uani 1 1 d . . . . .
Ti15 Ti 0.27842(3) 0.25487(5) 0.10573(4) 0.0300(2) Uani 1 1 d . . . . .
Ti16 Ti 0.20158(3) 0.24859(5) 0.17336(4) 0.0298(2) Uani 1 1 d . . . . .
Ti17 Ti 0.13356(4) 0.43354(6) 0.01794(3) 0.0319(2) Uani 1 1 d . . . . .
Ti18 Ti 0.10544(4) 0.57227(6) 0.09948(4) 0.0336(2) Uani 1 1 d . . . . .
Ti19 Ti 0.17308(4) 0.38704(6) 0.25457(3) 0.0318(2) Uani 1 1 d . . . . .
Ti20 Ti 0.10229(4) 0.50242(6) 0.19957(4) 0.0334(2) Uani 1 1 d . . . . .
Ti21 Ti 0.14939(3) 0.27843(6) 0.06815(4) 0.0307(2) Uani 1 1 d . . . . .
Ti22 Ti 0.09467(3) 0.36866(6) 0.13127(4) 0.0309(2) Uani 1 1 d . . . . .
I4 I 0.5000 0.0000 0.0000 0.06063(18) Uani 1 2 d S T P . .
I5 I 0.49767(2) 0.16465(4) 0.01708(3) 0.08376(19) Uani 1 1 d . . . . .
I3 I 0.0000 0.5000 0.5000 0.05890(18) Uani 1 2 d S T P . .
I2 I 0.00019(3) 0.46001(4) 0.39793(3) 0.0980(2) Uani 1 1 d . . . . .
I1 I 0.21891(2) 0.45785(2) 0.14286(2) 0.04107(10) Uani 1 1 d . U . . .

loop_
_atom_site_aniso_label
_atom_site_aniso_U_11
_atom_site_aniso_U_22
_atom_site_aniso_U_33
_atom_site_aniso_U_23
_atom_site_aniso_U_13
_atom_site_aniso_U_12
C71 0.086(14) 0.127(18) 0.052(11) -0.044(11) 0.037(11) -0.035(15)
C1A 0.21(2) 0.47(4) 0.085(10) -0.112(17) 0.018(11) -0.16(2)
C1B 0.069(5) 0.071(5) 0.046(4) 0.011(4) 0.022(4) -0.009(4)
C2 0.150(17) 0.167(19) 0.56(5) 0.09(3) 0.14(2) -0.060(15)
C3 0.088(9) 0.44(3) 0.141(13) -0.112(18) 0.071(9) -0.042(15)
C4 0.075(5) 0.043(4) 0.064(5) 0.013(3) 0.031(4) -0.005(4)
C70 0.11(2) 0.099(17) 0.068(12) 0.006(13) 0.021(12) 0.051(15)
C5 0.104(8) 0.077(7) 0.118(9) 0.032(6) 0.019(7) 0.021(6)
C6 0.149(11) 0.047(5) 0.155(12) -0.025(6) 0.017(9) -0.032(6)
C7 0.094(8) 0.144(11) 0.110(10) 0.004(9) -0.049(7) -0.031(8)
C72 0.13(2) 0.064(14) 0.27(4) -0.064(19) 0.05(2) 0.012(14)
C8 0.152(13) 0.170(14) 0.219(17) -0.095(13) 0.129(13) -0.121(12)
C9 0.142(12) 0.210(15) 0.215(15) -0.030(12) 0.044(11) -0.079(11)
C10 0.040(5) 0.107(9) 0.175(12) 0.014(8) -0.012(6) 0.021(5)
C11 0.069(8) 0.30(3) 0.43(3) 0.28(3) 0.001(13) 0.040(12)
C12 0.038(5) 0.27(2) 0.149(12) 0.079(13) -0.002(6) -0.005(8)
C73 0.33(7) 0.14(4) 0.45(9) -0.07(5) 0.28(7) -0.13(4)
C14 0.081(6) 0.099(7) 0.081(6) 0.013(5) 0.031(5) -0.035(6)
C15 0.135(9) 0.125(9) 0.038(4) -0.004(5) 0.034(5) -0.011(7)
C16 0.159(11) 0.048(5) 0.073(6) -0.014(4) 0.015(7) -0.034(6)
C17 0.43(3) 0.110(11) 0.135(13) -0.018(10) 0.163(18) 0.045(16)
C18 0.24(2) 0.22(2) 0.25(2) 0.034(18) -0.15(2) -0.120(19)
C19 0.087(6) 0.068(5) 0.051(4) -0.021(4) 0.006(4) -0.025(5)
C20 0.44(3) 0.096(10) 0.110(11) 0.018(8) 0.128(16) 0.110(15)
C21 0.148(10) 0.087(7) 0.049(5) -0.003(5) 0.017(6) -0.005(7)
C22 0.051(4) 0.041(3) 0.048(4) -0.010(3) 0.025(3) 0.008(3)
C23 0.048(4) 0.062(4) 0.071(5) -0.011(4) 0.030(4) 0.003(3)
C24 0.070(5) 0.050(4) 0.057(4) -0.022(3) 0.024(4) -0.001(4)
C25 0.230(18) 0.116(11) 0.125(11) 0.016(9) -0.005(11) 0.120(12)
C26 0.75(6) 0.087(10) 0.131(14) 0.018(10) 0.13(2) 0.16(2)
C27 0.158(14) 0.155(14) 0.183(16) 0.071(12) 0.009(12) 0.088(12)
C28 0.126(10) 0.153(11) 0.046(5) 0.003(6) -0.021(5) 0.048(9)
C29 0.110(9) 0.157(11) 0.052(5) 0.019(6) -0.010(5) 0.018(8)
C30 0.09(2) 0.12(2) 0.14(2) 0.01(2) -0.017(17) 0.056(18)
C31 0.086(7) 0.069(6) 0.098(7) 0.031(5) 0.014(6) 0.024(5)
C32 0.49(4) 0.27(3) 0.34(3) 0.24(2) 0.34(3) 0.23(3)
C33 0.258(12) 0.257(12) 0.258(12) 0.001(2) 0.046(3) -0.001(2)
C34 0.206(13) 0.069(6) 0.052(5) 0.032(5) 0.034(7) 0.027(7)
C35 0.212(16) 0.176(14) 0.066(7) 0.061(8) 0.061(8) 0.044(12)
C36 0.31(2) 0.069(7) 0.075(7) 0.035(6) 0.032(10) 0.053(10)
C37 0.135(10) 0.071(6) 0.127(10) -0.027(6) 0.055(8) 0.038(7)
C38 0.32(3) 0.38(4) 0.18(2) -0.02(2) 0.068(19) 0.27(3)
C39 0.160(13) 0.217(17) 0.088(9) -0.054(10) 0.063(9) 0.010(12)
C40 0.085(6) 0.096(6) 0.035(4) 0.000(4) 0.029(4) 0.005(5)
C41 0.067(6) 0.218(15) 0.076(7) -0.005(8) 0.040(5) -0.027(8)
C42 0.134(11) 0.171(13) 0.084(8) 0.065(8) 0.042(7) 0.034(10)
C43 0.077(6) 0.080(6) 0.084(6) -0.036(5) 0.020(5) 0.026(5)
C44 0.174(16) 0.139(13) 0.32(3) -0.161(16) 0.071(16) -0.036(12)
C45 0.074(7) 0.174(13) 0.162(13) 0.024(10) 0.036(8) 0.068(8)
C46 0.083(15) 0.25(4) 0.060(13) -0.086(17) 0.046(12) -0.09(2)
C47 0.34(3) 0.25(2) 0.072(9) 0.053(12) 0.076(13) 0.01(2)
C48 0.120(11) 0.230(19) 0.221(18) -0.181(17) 0.051(11) -0.027(12)
C49 0.065(5) 0.045(4) 0.083(6) 0.016(4) 0.018(4) 0.019(4)
C50 0.160(12) 0.087(8) 0.099(8) 0.038(6) 0.013(8) 0.058(8)
C51 0.198(15) 0.089(8) 0.152(12) -0.009(8) 0.096(11) 0.051(9)
C52 0.055(4) 0.061(4) 0.044(4) 0.023(3) 0.024(3) -0.003(3)
C53 0.062(5) 0.108(8) 0.095(7) 0.028(6) 0.046(5) 0.012(5)
C54 0.080(6) 0.060(5) 0.073(5) 0.000(4) 0.020(4) -0.019(4)
C55 0.092(7) 0.044(5) 0.138(10) -0.009(5) 0.013(7) -0.015(5)
C56 0.073(12) 0.067(12) 0.094(14) 0.014(11) -0.003(11) -0.051(10)
C57 0.16(2) 0.042(10) 0.15(2) 0.052(13) -0.043(19) -0.016(13)
C58 0.151(11) 0.115(10) 0.091(8) 0.059(7) -0.076(8) -0.056(9)
C59 0.258(18) 0.313(19) 0.193(15) 0.152(14) 0.015(13) -0.017(15)
C60 0.29(3) 0.134(14) 0.32(3) -0.024(17) -0.21(2) 0.111(17)
C61 0.095(9) 0.124(10) 0.179(14) -0.073(10) 0.017(8) 0.035(8)
C62 0.076(7) 0.127(10) 0.252(17) -0.101(11) 0.109(9) -0.027(7)
C63 0.060(7) 0.175(15) 0.27(2) -0.045(14) 0.075(10) -0.029(8)
C64 0.048(4) 0.042(3) 0.046(4) -0.011(3) 0.004(3) -0.008(3)
C65 0.088(7) 0.058(5) 0.096(7) -0.014(5) 0.022(5) 0.010(5)
C66 0.150(10) 0.075(6) 0.048(5) -0.003(4) 0.025(5) -0.018(6)
C67 0.113(8) 0.094(8) 0.239(15) -0.097(9) 0.131(10) -0.073(7)
C68 0.084(7) 0.082(7) 0.182(12) 0.015(7) 0.086(8) -0.011(6)
C69 0.113(8) 0.059(6) 0.135(10) -0.015(6) 0.051(7) -0.030(6)
O1 0.033(2) 0.037(2) 0.0300(19) 0.0041(16) 0.0113(15) 0.0065(16)
O2 0.042(2) 0.039(2) 0.034(2) -0.0076(17) 0.0129(17) -0.0047(18)
O3 0.039(2) 0.045(2) 0.032(2) -0.0041(18) 0.0067(17) -0.0011(18)
O4 0.0268(19) 0.047(2) 0.038(2) -0.0056(18) 0.0088(16) -0.0029(17)
O5 0.036(2) 0.034(2) 0.038(2) -0.0058(17) 0.0152(17) -0.0059(16)
O6 0.045(2) 0.029(2) 0.0310(19) -0.0023(16) 0.0115(16) -0.0049(17)
O7 0.039(2) 0.044(2) 0.036(2) -0.0025(18) 0.0121(17) -0.0011(18)
O8 0.0289(19) 0.044(2) 0.034(2) 0.0012(17) 0.0061(16) -0.0006(17)
O9 0.041(2) 0.030(2) 0.0303(19) -0.0033(16) 0.0088(16) -0.0016(16)
O10 0.039(2) 0.038(2) 0.033(2) 0.0000(17) 0.0066(16) 0.0008(17)
O11 0.045(2) 0.031(2) 0.0309(19) -0.0019(16) 0.0123(17) 0.0002(17)
O12 0.041(2) 0.041(2) 0.0281(19) 0.0004(17) 0.0083(16) 0.0010(18)
O13 0.033(2) 0.046(2) 0.034(2) 0.0021(18) 0.0078(16) 0.0017(17)
O14 0.0314(19) 0.035(2) 0.033(2) 0.0008(16) 0.0081(15) -0.0001(16)
O15 0.037(2) 0.032(2) 0.034(2) -0.0017(16) 0.0113(16) -0.0015(16)
O16 0.039(2) 0.033(2) 0.035(2) 0.0031(16) 0.0078(17) 0.0070(17)
O17 0.043(2) 0.036(2) 0.031(2) -0.0025(17) 0.0113(17) 0.0012(18)
O18 0.040(2) 0.038(2) 0.0254(18) 0.0023(16) 0.0072(16) 0.0043(17)
O19 0.0306(19) 0.033(2) 0.0314(19) 0.0020(16) 0.0058(15) 0.0038(16)
O20 0.034(2) 0.037(2) 0.033(2) -0.0002(16) 0.0127(16) -0.0013(16)
O21 0.036(2) 0.033(2) 0.0274(18) -0.0002(15) 0.0035(15) -0.0001(16)
O22 0.036(2) 0.034(2) 0.033(2) 0.0042(16) 0.0035(16) 0.0022(16)
O23 0.037(2) 0.032(2) 0.038(2) 0.0009(17) 0.0115(17) 0.0054(16)
O24 0.040(2) 0.038(2) 0.033(2) -0.0010(17) 0.0141(17) 0.0045(17)
O25 0.034(2) 0.039(2) 0.0307(19) 0.0056(16) 0.0080(16) 0.0047(17)
O26 0.034(2) 0.0276(19) 0.035(2) -0.0018(16) 0.0080(16) 0.0013(16)
O27 0.0329(19) 0.033(2) 0.0290(18) -0.0008(15) 0.0030(15) -0.0031(16)
O28 0.0285(19) 0.034(2) 0.039(2) 0.0036(17) 0.0053(16) 0.0026(16)
O29 0.035(2) 0.034(2) 0.034(2) 0.0043(16) 0.0129(16) 0.0035(16)
O30 0.0296(19) 0.0303(19) 0.0337(19) 0.0007(16) 0.0058(15) -0.0001(15)
O31 0.0319(19) 0.035(2) 0.0294(19) 0.0013(16) 0.0010(15) -0.0009(16)
O32 0.035(2) 0.036(2) 0.038(2) -0.0036(17) 0.0162(17) 0.0036(17)
O33 0.034(2) 0.046(2) 0.0283(19) 0.0001(17) -0.0001(16) 0.0008(17)
O34 0.043(2) 0.056(3) 0.056(3) -0.007(2) 0.016(2) -0.013(2)
O35 0.061(3) 0.038(2) 0.055(3) 0.004(2) 0.029(2) -0.010(2)
O36 0.030(2) 0.082(4) 0.052(3) -0.001(3) -0.0087(19) -0.002(2)
O37 0.059(3) 0.036(2) 0.051(3) -0.010(2) 0.017(2) -0.011(2)
O38 0.057(3) 0.068(3) 0.035(2) -0.018(2) 0.006(2) -0.013(2)
O39 0.030(2) 0.049(3) 0.056(3) 0.000(2) 0.0122(19) 0.0073(19)
O40 0.051(2) 0.044(2) 0.032(2) -0.0006(18) 0.0199(18) -0.0058(19)
O41 0.061(3) 0.034(2) 0.060(3) 0.016(2) 0.016(2) 0.011(2)
O42 0.050(3) 0.061(3) 0.026(2) 0.0059(19) 0.0010(18) 0.004(2)
O43 0.039(2) 0.047(3) 0.051(3) 0.013(2) 0.0053(19) 0.012(2)
O44 0.072(3) 0.048(3) 0.025(2) 0.0056(18) 0.010(2) -0.006(2)
O45 0.063(3) 0.035(2) 0.059(3) -0.003(2) 0.028(2) 0.013(2)
O46 0.062(3) 0.054(3) 0.030(2) -0.0079(19) 0.023(2) -0.001(2)
O47 0.048(2) 0.031(2) 0.055(3) -0.0043(19) 0.016(2) 0.0086(18)
O48 0.069(3) 0.052(3) 0.027(2) -0.0142(19) 0.014(2) -0.009(2)
O49 0.038(2) 0.043(2) 0.055(3) 0.009(2) 0.0015(19) 0.0114(19)
O50 0.045(2) 0.048(2) 0.035(2) 0.0058(18) 0.0161(18) -0.0003(19)
O51 0.047(2) 0.031(2) 0.055(3) 0.0083(19) 0.010(2) -0.0040(18)
O52 0.049(3) 0.057(3) 0.037(2) 0.003(2) -0.0142(19) -0.007(2)
O53 0.041(2) 0.055(3) 0.059(3) 0.002(2) 0.022(2) 0.010(2)
O54 0.038(2) 0.040(2) 0.042(2) -0.0080(18) 0.0077(18) -0.0102(18)
O55 0.0251(19) 0.045(2) 0.060(3) 0.006(2) 0.0078(18) -0.0022(17)
Ti1 0.0326(5) 0.0455(6) 0.0359(5) -0.0015(5) 0.0106(4) -0.0041(5)
Ti2 0.0265(5) 0.0493(6) 0.0332(5) -0.0023(5) 0.0004(4) -0.0013(4)
Ti3 0.0424(6) 0.0299(5) 0.0322(5) -0.0023(4) 0.0147(4) -0.0074(4)
Ti4 0.0268(5) 0.0365(5) 0.0358(5) -0.0011(4) 0.0092(4) 0.0024(4)
Ti5 0.0343(5) 0.0316(5) 0.0285(5) -0.0036(4) 0.0127(4) -0.0024(4)
Ti6 0.0425(6) 0.0291(5) 0.0317(5) -0.0063(4) 0.0112(4) -0.0048(4)
Ti7 0.0378(5) 0.0431(6) 0.0250(5) -0.0066(4) 0.0042(4) -0.0041(5)
Ti8 0.0288(5) 0.0347(5) 0.0313(5) 0.0049(4) 0.0049(4) 0.0053(4)
Ti9 0.0405(5) 0.0306(5) 0.0221(4) 0.0019(4) 0.0072(4) -0.0016(4)
Ti10 0.0422(6) 0.0264(5) 0.0305(5) 0.0031(4) 0.0089(4) 0.0037(4)
Ti11 0.0356(5) 0.0425(6) 0.0217(4) 0.0023(4) 0.0030(4) 0.0019(4)
Ti12 0.0377(5) 0.0312(5) 0.0244(4) -0.0045(4) 0.0083(4) -0.0034(4)
Ti13 0.0397(5) 0.0287(5) 0.0340(5) -0.0016(4) 0.0132(4) 0.0064(4)
Ti14 0.0397(5) 0.0387(6) 0.0246(5) -0.0022(4) 0.0118(4) 0.0026(4)
Ti15 0.0315(5) 0.0260(5) 0.0340(5) -0.0023(4) 0.0097(4) 0.0034(4)
Ti16 0.0303(5) 0.0276(5) 0.0323(5) 0.0051(4) 0.0081(4) 0.0018(4)
Ti17 0.0317(5) 0.0344(5) 0.0268(5) 0.0019(4) -0.0018(4) -0.0009(4)
Ti18 0.0299(5) 0.0333(5) 0.0368(5) 0.0057(4) 0.0043(4) 0.0076(4)
Ti19 0.0345(5) 0.0358(5) 0.0269(5) 0.0048(4) 0.0106(4) 0.0039(4)
Ti20 0.0301(5) 0.0355(5) 0.0373(5) 0.0022(4) 0.0136(4) 0.0061(4)
Ti21 0.0307(5) 0.0290(5) 0.0320(5) -0.0025(4) 0.0043(4) -0.0039(4)
Ti22 0.0253(5) 0.0327(5) 0.0349(5) 0.0024(4) 0.0063(4) 0.0006(4)
I4 0.0565(4) 0.0644(4) 0.0585(4) 0.0005(3) 0.0042(3) 0.0052(3)
I5 0.0753(4) 0.0667(4) 0.1028(5) -0.0076(3) -0.0004(3) 0.0085(3)
I3 0.0556(4) 0.0520(4) 0.0724(5) 0.0039(3) 0.0206(3) 0.0136(3)
I2 0.1339(6) 0.0923(5) 0.0679(4) 0.0013(3) 0.0185(4) 0.0385(5)
I1 0.0359(2) 0.0483(2) 0.0402(2) 0.00459(17) 0.01041(16) 0.00338(17)

loop_
_atom_type_symbol
_atom_type_description
_atom_type_scat_dispersion_real
_atom_type_scat_dispersion_imag
_atom_type_scat_source
C C 0.0033 0.0016 'International Tables Vol C Tables 4.2.6.8 and 6.1.1.4'
H H 0.0000 0.0000 'International Tables Vol C Tables 4.2.6.8 and 6.1.1.4'
I I -0.4742 1.8119 'International Tables Vol C Tables 4.2.6.8 and 6.1.1.4'
O O 0.0106 0.0060 'International Tables Vol C Tables 4.2.6.8 and 6.1.1.4'
Ti Ti 0.2776 0.4457 'International Tables Vol C Tables 4.2.6.8 and 6.1.1.4'

loop_
_geom_angle_atom_site_label_1
_geom_angle_atom_site_label_2
_geom_angle_atom_site_label_3
_geom_angle
_geom_angle_site_symmetry_1
_geom_angle_site_symmetry_3
C47 C71 H71 104.0 . .
C47 C71 C48 123.1(18) . .
C47 C71 O48 109.3(19) . .
C48 C71 H71 104.0 . .
O48 C71 H71 104.0 . .
O48 C71 C48 110.3(17) . .
H1AA C1A H1AB 109.5 . .
H1AA C1A H1AC 109.5 . .
H1AB C1A H1AC 109.5 . .
C7 C1A H1AA 109.5 . .
C7 C1A H1AB 109.5 . .
C7 C1A H1AC 109.5 . .
C14 C1B H1B 107.6 . .
C14 C1B C15 114.8(8) . .
C15 C1B H1B 107.6 . .
O40 C1B H1B 107.6 . .
O40 C1B C14 110.0(7) . .
O40 C1B C15 108.9(7) . .
H2A C2 H2B 109.5 . .
H2A C2 H2C 109.5 . .
H2B C2 H2C 109.5 . .
C8 C2 H2A 109.5 . .
C8 C2 H2B 109.5 . .
C8 C2 H2C 109.5 . .
H3A C3 H3B 109.5 . .
H3A C3 H3C 109.5 . .
H3B C3 H3C 109.5 . .
C8 C3 H3A 109.5 . .
C8 C3 H3B 109.5 . .
C8 C3 H3C 109.5 . .
C5 C4 H4 108.5 . .
C5 C4 C6 113.9(9) . .
C6 C4 H4 108.5 . .
O35 C4 H4 108.5 . .
O35 C4 C5 108.9(7) . .
O35 C4 C6 108.4(7) . .
H70A C70 H70B 109.5 . .
H70A C70 H70C 109.5 . .
H70B C70 H70C 109.5 . .
C28 C70 H70A 109.5 . .
C28 C70 H70B 109.5 . .
C28 C70 H70C 109.5 . .
C4 C5 H5A 109.5 . .
C4 C5 H5B 109.5 . .
C4 C5 H5C 109.5 . .
H5A C5 H5B 109.5 . .
H5A C5 H5C 109.5 . .
H5B C5 H5C 109.5 . .
C4 C6 H6A 109.5 . .
C4 C6 H6B 109.5 . .
C4 C6 H6C 109.5 . .
H6A C6 H6B 109.5 . .
H6A C6 H6C 109.5 . .
H6B C6 H6C 109.5 . .
C1A C7 H7 108.3 . .
C1A C7 C9 113.8(16) . .
C1A C7 O36 115.2(14) . .
C9 C7 H7 108.3 . .
O36 C7 H7 108.3 . .
O36 C7 C9 102.6(11) . .
H72A C72 H72B 109.5 . .
H72A C72 H72C 109.5 . .
H72B C72 H72C 109.5 . .
C55 C72 H72A 109.5 . .
C55 C72 H72B 109.5 . .
C55 C72 H72C 109.5 . .
C2 C8 C3 125.8(14) . .
C2 C8 H8 99.2 . .
C2 C8 O34 118.9(15) . .
C3 C8 H8 99.2 . .
O34 C8 C3 107.7(11) . .
O34 C8 H8 99.2 . .
C7 C9 H9A 109.5 . .
C7 C9 H9B 109.5 . .
C7 C9 H9C 109.5 . .
H9A C9 H9B 109.5 . .
H9A C9 H9C 109.5 . .
H9B C9 H9C 109.5 . .
C11 C10 H10 104.2 . .
C11 C10 C12 120.0(11) . .
C12 C10 H10 104.2 . .
O39 C10 H10 104.2 . .
O39 C10 C11 110.8(8) . .
O39 C10 C12 111.8(8) . .
C10 C11 H11A 109.5 . .
C10 C11 H11B 109.5 . .
C10 C11 H11C 109.5 . .
H11A C11 H11B 109.5 . .
H11A C11 H11C 109.5 . .
H11B C11 H11C 109.5 . .
C10 C12 H12A 109.5 . .
C10 C12 H12B 109.5 . .
C10 C12 H12C 109.5 . .
H12A C12 H12B 109.5 . .
H12A C12 H12C 109.5 . .
H12B C12 H12C 109.5 . .
H73A C73 H73B 109.5 . .
H73A C73 H73C 109.5 . .
H73B C73 H73C 109.5 . .
C55 C73 H73A 109.5 . .
C55 C73 H73B 109.5 . .
C55 C73 H73C 109.5 . .
C1B C14 H14A 109.5 . .
C1B C14 H14B 109.5 . .
C1B C14 H14C 109.5 . .
H14A C14 H14B 109.5 . .
H14A C14 H14C 109.5 . .
H14B C14 H14C 109.5 . .
C1B C15 H15A 109.5 . .
C1B C15 H15B 109.5 . .
C1B C15 H15C 109.5 . .
H15A C15 H15B 109.5 . .
H15A C15 H15C 109.5 . .
H15B C15 H15C 109.5 . .
C17 C16 H16 109.4 . .
C18 C16 H16 109.4 . .
C18 C16 C17 109.4(15) . .
O37 C16 H16 109.4 . .
O37 C16 C17 110.9(11) . .
O37 C16 C18 108.2(13) . .
C16 C17 H17A 109.5 . .
C16 C17 H17B 109.5 . .
C16 C17 H17C 109.5 . .
H17A C17 H17B 109.5 . .
H17A C17 H17C 109.5 . .
H17B C17 H17C 109.5 . .
C16 C18 H18A 109.5 . .
C16 C18 H18B 109.5 . .
C16 C18 H18C 109.5 . .
H18A C18 H18B 109.5 . .
H18A C18 H18C 109.5 . .
H18B C18 H18C 109.5 . .
C20 C19 H19 107.9 . .
C20 C19 C21 114.9(10) . .
C21 C19 H19 107.9 . .
O38 C19 H19 107.9 . .
O38 C19 C20 110.6(9) . .
O38 C19 C21 107.5(7) . .
C19 C20 H20A 109.5 . .
C19 C20 H20B 109.5 . .
C19 C20 H20C 109.5 . .
H20A C20 H20B 109.5 . .
H20A C20 H20C 109.5 . .
H20B C20 H20C 109.5 . .
C19 C21 H21A 109.5 . .
C19 C21 H21B 109.5 . .
C19 C21 H21C 109.5 . .
H21A C21 H21B 109.5 . .
H21A C21 H21C 109.5 . .
H21B C21 H21C 109.5 . .
C23 C22 H22 107.8 . .
C24 C22 H22 107.8 . .
C24 C22 C23 114.2(6) . .
O32 C22 H22 107.8 . .
O32 C22 C23 109.0(5) . .
O32 C22 C24 110.0(5) . .
C22 C23 H23A 109.5 . .
C22 C23 H23B 109.5 . .
C22 C23 H23C 109.5 . .
H23A C23 H23B 109.5 . .
H23A C23 H23C 109.5 . .
H23B C23 H23C 109.5 . .
C22 C24 H24A 109.5 . .
C22 C24 H24B 109.5 . .
C22 C24 H24C 109.5 . .
H24A C24 H24B 109.5 . .
H24A C24 H24C 109.5 . .
H24B C24 H24C 109.5 . .
C26 C25 H25 91.1 . .
C27 C25 H25 91.1 . .
C27 C25 C26 126.0(14) . .
O41 C25 H25 91.1 . .
O41 C25 C26 114.9(14) . .
O41 C25 C27 118.9(13) . .
C25 C26 H26A 109.5 . .
C25 C26 H26B 109.5 . .
C25 C26 H26C 109.5 . .
H26A C26 H26B 109.5 . .
H26A C26 H26C 109.5 . .
H26B C26 H26C 109.5 . .
C25 C27 H27A 109.5 . .
C25 C27 H27B 109.5 . .
C25 C27 H27C 109.5 . .
H27A C27 H27B 109.5 . .
H27A C27 H27C 109.5 . .
H27B C27 H27C 109.5 . .
C70 C28 H28A 95.3 . .
C29 C28 C70 123.7(13) . .
C29 C28 H28A 95.3 . .
C29 C28 H28 99.4 . .
C29 C28 O42 117.0(10) . .
C30 C28 H28 99.4 . .
C30 C28 C29 117.1(16) . .
C30 C28 O42 118.1(15) . .
O42 C28 C70 116.8(12) . .
O42 C28 H28A 95.3 . .
O42 C28 H28 99.4 . .
C28 C29 H29A 109.5 . .
C28 C29 H29B 109.5 . .
C28 C29 H29C 109.5 . .
H29A C29 H29B 109.5 . .
H29A C29 H29C 109.5 . .
H29B C29 H29C 109.5 . .
C28 C30 H30A 109.5 . .
C28 C30 H30B 109.5 . .
C28 C30 H30C 109.5 . .
H30A C30 H30B 109.5 . .
H30A C30 H30C 109.5 . .
H30B C30 H30C 109.5 . .
C32 C31 H31 111.4 . .
C32 C31 C33 100.7(19) . .
C32 C31 O43 113.1(10) . .
C33 C31 H31 111.4 . .
C33 C31 O43 108.2(14) . .
O43 C31 H31 111.4 . .
C31 C32 H32A 109.5 . .
C31 C32 H32B 109.5 . .
C31 C32 H32C 109.5 . .
H32A C32 H32B 109.5 . .
H32A C32 H32C 109.5 . .
H32B C32 H32C 109.5 . .
C31 C33 H33A 109.5 . .
C31 C33 H33B 109.5 . .
C31 C33 H33C 109.5 . .
H33A C33 H33B 109.5 . .
H33A C33 H33C 109.5 . .
H33B C33 H33C 109.5 . .
C35 C34 H34 102.3 . .
C35 C34 C36 122.5(11) . .
C36 C34 H34 102.3 . .
O44 C34 H34 102.3 . .
O44 C34 C35 111.2(9) . .
O44 C34 C36 112.9(9) . .
C34 C35 H35A 109.5 . .
C34 C35 H35B 109.5 . .
C34 C35 H35C 109.5 . .
H35A C35 H35B 109.5 . .
H35A C35 H35C 109.5 . .
H35B C35 H35C 109.5 . .
C34 C36 H36A 109.5 . .
C34 C36 H36B 109.5 . .
C34 C36 H36C 109.5 . .
H36A C36 H36B 109.5 . .
H36A C36 H36C 109.5 . .
H36B C36 H36C 109.5 . .
C38 C37 H37 106.9 . .
C38 C37 C39 113.5(15) . .
C38 C37 O45 111.4(13) . .
C39 C37 H37 106.9 . .
O45 C37 H37 106.9 . .
O45 C37 C39 111.0(9) . .
C37 C38 H38A 109.5 . .
C37 C38 H38B 109.5 . .
C37 C38 H38C 109.5 . .
H38A C38 H38B 109.5 . .
H38A C38 H38C 109.5 . .
H38B C38 H38C 109.5 . .
C37 C39 H39A 109.5 . .
C37 C39 H39B 109.5 . .
C37 C39 H39C 109.5 . .
H39A C39 H39B 109.5 . .
H39A C39 H39C 109.5 . .
H39B C39 H39C 109.5 . .
C41 C40 H40 105.8 . .
C41 C40 C42 118.7(10) . .
C42 C40 H40 105.8 . .
O46 C40 H40 105.8 . .
O46 C40 C41 110.2(7) . .
O46 C40 C42 109.4(7) . .
C40 C41 H41A 109.5 . .
C40 C41 H41B 109.5 . .
C40 C41 H41C 109.5 . .
H41A C41 H41B 109.5 . .
H41A C41 H41C 109.5 . .
H41B C41 H41C 109.5 . .
C40 C42 H42A 109.5 . .
C40 C42 H42B 109.5 . .
C40 C42 H42C 109.5 . .
H42A C42 H42B 109.5 . .
H42A C42 H42C 109.5 . .
H42B C42 H42C 109.5 . .
C44 C43 H43 104.9 . .
C44 C43 C45 120.2(12) . .
C44 C43 O47 110.2(10) . .
C45 C43 H43 104.9 . .
O47 C43 H43 104.9 . .
O47 C43 C45 110.3(8) . .
C43 C44 H44A 109.5 . .
C43 C44 H44B 109.5 . .
C43 C44 H44C 109.5 . .
H44A C44 H44B 109.5 . .
H44A C44 H44C 109.5 . .
H44B C44 H44C 109.5 . .
C43 C45 H45A 109.5 . .
C43 C45 H45B 109.5 . .
C43 C45 H45C 109.5 . .
H45A C45 H45B 109.5 . .
H45A C45 H45C 109.5 . .
H45B C45 H45C 109.5 . .
C47 C46 H46 109.7 . .
C47 C46 C48 113.6(19) . .
C47 C46 O48 113.1(19) . .
C48 C46 H46 109.7 . .
O48 C46 H46 109.7 . .
O48 C46 C48 101(2) . .
C71 C47 H47D 109.5 . .
C71 C47 H47E 109.5 . .
C71 C47 H47F 109.5 . .
C46 C47 H47A 109.5 . .
C46 C47 H47B 109.5 . .
C46 C47 H47C 109.5 . .
H47D C47 H47E 109.5 . .
H47D C47 H47F 109.5 . .
H47E C47 H47F 109.5 . .
H47A C47 H47B 109.5 . .
H47A C47 H47C 109.5 . .
H47B C47 H47C 109.5 . .
C71 C48 H48D 109.5 . .
C71 C48 H48E 109.5 . .
C71 C48 H48F 109.5 . .
C46 C48 H48A 109.5 . .
C46 C48 H48B 109.5 . .
C46 C48 H48C 109.5 . .
H48D C48 H48E 109.5 . .
H48D C48 H48F 109.5 . .
H48E C48 H48F 109.5 . .
H48A C48 H48B 109.5 . .
H48A C48 H48C 109.5 . .
H48B C48 H48C 109.5 . .
C50 C49 H49 107.5 . .
C51 C49 H49 107.5 . .
C51 C49 C50 115.2(10) . .
O49 C49 H49 107.5 . .
O49 C49 C50 109.2(7) . .
O49 C49 C51 109.6(7) . .
C49 C50 H50A 109.5 . .
C49 C50 H50B 109.5 . .
C49 C50 H50C 109.5 . .
H50A C50 H50B 109.5 . .
H50A C50 H50C 109.5 . .
H50B C50 H50C 109.5 . .
C49 C51 H51A 109.5 . .
C49 C51 H51B 109.5 . .
C49 C51 H51C 109.5 . .
H51A C51 H51B 109.5 . .
H51A C51 H51C 109.5 . .
H51B C51 H51C 109.5 . .
C53 C52 H52 108.7 . .
C53 C52 C54 112.5(7) . .
C54 C52 H52 108.7 . .
O50 C52 H52 108.7 . .
O50 C52 C53 108.6(6) . .
O50 C52 C54 109.4(5) . .
C52 C53 H53A 109.5 . .
C52 C53 H53B 109.5 . .
C52 C53 H53C 109.5 . .
H53A C53 H53B 109.5 . .
H53A C53 H53C 109.5 . .
H53B C53 H53C 109.5 . .
C52 C54 H54A 109.5 . .
C52 C54 H54B 109.5 . .
C52 C54 H54C 109.5 . .
H54A C54 H54B 109.5 . .
H54A C54 H54C 109.5 . .
H54B C54 H54C 109.5 . .
C72 C55 H55A 93.5 . .
C73 C55 C72 135(2) . .
C73 C55 H55A 93.5 . .
C56 C55 H55 109.1 . .
C56 C55 C57 112.1(15) . .
C57 C55 H55 109.1 . .
O51 C55 C72 107.8(12) . .
O51 C55 C73 116(2) . .
O51 C55 H55 109.1 . .
O51 C55 H55A 93.5 . .
O51 C55 C56 110.4(12) . .
O51 C55 C57 107.0(12) . .
C55 C56 H56A 109.5 . .
C55 C56 H56B 109.5 . .
C55 C56 H56C 109.5 . .
H56A C56 H56B 109.5 . .
H56A C56 H56C 109.5 . .
H56B C56 H56C 109.5 . .
C55 C57 H57A 109.5 . .
C55 C57 H57B 109.5 . .
C55 C57 H57C 109.5 . .
H57A C57 H57B 109.5 . .
H57A C57 H57C 109.5 . .
H57B C57 H57C 109.5 . .
C59 C58 H58 111.4 . .
C59 C58 C60 109.5(17) . .
C60 C58 H58 111.4 . .
O52 C58 H58 111.4 . .
O52 C58 C59 106.4(13) . .
O52 C58 C60 106.5(12) . .
C58 C59 H59A 109.5 . .
C58 C59 H59B 109.5 . .
C58 C59 H59C 109.5 . .
H59A C59 H59B 109.5 . .
H59A C59 H59C 109.5 . .
H59B C59 H59C 109.5 . .
C58 C60 H60A 109.5 . .
C58 C60 H60B 109.5 . .
C58 C60 H60C 109.5 . .
H60A C60 H60B 109.5 . .
H60A C60 H60C 109.5 . .
H60B C60 H60C 109.5 . .
H61A C61 H61B 109.5 . .
H61A C61 H61C 109.5 . .
H61B C61 H61C 109.5 . .
C62 C61 H61A 109.5 . .
C62 C61 H61B 109.5 . .
C62 C61 H61C 109.5 . .
C61 C62 H62 95.0 . .
C63 C62 C61 120.4(10) . .
C63 C62 H62 95.0 . .
O53 C62 C61 118.6(10) . .
O53 C62 H62 95.0 . .
O53 C62 C63 118.8(10) . .
C62 C63 H63A 109.5 . .
C62 C63 H63B 109.5 . .
C62 C63 H63C 109.5 . .
H63A C63 H63B 109.5 . .
H63A C63 H63C 109.5 . .
H63B C63 H63C 109.5 . .
C65 C64 H64 107.8 . .
C65 C64 C66 114.1(7) . .
C66 C64 H64 107.8 . .
O54 C64 H64 107.8 . .
O54 C64 C65 109.3(6) . .
O54 C64 C66 109.7(6) . .
C64 C65 H65A 109.5 . .
C64 C65 H65B 109.5 . .
C64 C65 H65C 109.5 . .
H65A C65 H65B 109.5 . .
H65A C65 H65C 109.5 . .
H65B C65 H65C 109.5 . .
C64 C66 H66A 109.5 . .
C64 C66 H66B 109.5 . .
C64 C66 H66C 109.5 . .
H66A C66 H66B 109.5 . .
H66A C66 H66C 109.5 . .
H66B C66 H66C 109.5 . .
C68 C67 H67 92.0 . .
C69 C67 H67 92.0 . .
C69 C67 C68 126.3(9) . .
C69 C67 O55 118.0(8) . .
O55 C67 H67 92.0 . .
O55 C67 C68 115.4(8) . .
C67 C68 H68A 109.5 . .
C67 C68 H68B 109.5 . .
C67 C68 H68C 109.5 . .
H68A C68 H68B 109.5 . .
H68A C68 H68C 109.5 . .
H68B C68 H68C 109.5 . .
C67 C69 H69A 109.5 . .
C67 C69 H69B 109.5 . .
C67 C69 H69C 109.5 . .
H69A C69 H69B 109.5 . .
H69A C69 H69C 109.5 . .
H69B C69 H69C 109.5 . .
Ti4 O1 Ti1 92.32(14) . .
Ti4 O1 Ti5 100.09(15) . .
Ti5 O1 Ti1 92.59(14) . .
Ti3 O2 Ti1 100.35(18) . .
Ti3 O2 Ti6 102.1(2) . .
Ti6 O2 Ti1 147.1(2) . .
Ti2 O3 Ti1 99.99(19) . .
Ti2 O3 Ti7 102.59(19) . .
Ti7 O3 Ti1 146.9(2) . .
Ti1 O4 Ti2 99.05(18) . .
Ti1 O4 Ti4 121.3(2) . .
Ti4 O4 Ti2 98.46(18) . .
Ti1 O5 Ti3 98.94(17) . .
Ti1 O5 Ti5 121.7(2) . .
Ti5 O5 Ti3 98.09(17) . .
Ti3 O6 Ti6 100.21(18) . .
Ti3 O6 Ti10 144.2(2) . .
Ti10 O6 Ti6 101.60(17) . .
Ti6 O7 Ti7 153.0(2) . .
Ti2 O8 Ti4 102.58(19) . .
Ti2 O8 Ti8 148.5(2) . .
Ti8 O8 Ti4 103.42(18) . .
Ti3 O9 Ti5 103.00(18) . .
Ti3 O9 Ti9 147.4(2) . .
Ti9 O9 Ti5 104.07(17) . .
Ti9 O10 Ti10 151.3(2) . .
Ti6 O11 Ti10 104.63(18) . .
Ti6 O11 Ti13 147.6(2) . .
Ti13 O11 Ti10 103.77(19) . .
Ti7 O12 Ti11 104.37(19) . .
Ti7 O12 Ti14 149.6(2) . .
Ti14 O12 Ti11 102.41(19) . .
Ti8 O13 Ti11 150.8(2) . .
Ti4 O14 Ti8 104.05(18) . .
Ti15 O14 Ti4 153.9(2) . .
Ti15 O14 Ti8 101.14(17) . .
Ti5 O15 Ti9 103.92(18) . .
Ti12 O15 Ti5 154.4(2) . .
Ti12 O15 Ti9 100.92(18) . .
Ti10 O16 Ti13 101.91(18) . .
Ti18 O16 Ti10 148.1(2) . .
Ti18 O16 Ti13 103.42(18) . .
Ti13 O17 Ti14 150.3(2) . .
Ti11 O18 Ti14 102.80(19) . .
Ti19 O18 Ti11 145.2(2) . .
Ti19 O18 Ti14 103.98(18) . .
Ti8 O19 Ti15 101.76(17) . .
Ti8 O19 Ti16 147.6(2) . .
Ti16 O19 Ti15 103.94(17) . .
Ti15 O20 Ti12 147.9(2) . .
Ti9 O21 Ti12 102.31(18) . .
Ti9 O21 Ti17 145.7(2) . .
Ti17 O21 Ti12 104.86(18) . .
Ti17 O22 Ti18 150.3(2) . .
Ti13 O23 Ti18 102.40(17) . .
Ti20 O23 Ti13 143.1(2) . .
Ti20 O23 Ti18 102.12(18) . .
Ti14 O24 Ti19 102.22(18) . .
Ti20 O24 Ti14 144.2(2) . .
Ti20 O24 Ti19 101.58(18) . .
Ti19 O25 Ti16 149.7(2) . .
Ti15 O26 Ti16 102.96(17) . .
Ti21 O26 Ti15 141.6(2) . .
Ti21 O26 Ti16 102.41(17) . .
Ti12 O27 Ti17 102.70(17) . .
Ti21 O27 Ti12 143.8(2) . .
Ti21 O27 Ti17 101.81(17) . .
Ti20 O28 Ti18 100.89(18) . .
Ti22 O28 Ti18 141.5(2) . .
Ti22 O28 Ti20 100.21(17) . .
Ti20 O29 Ti19 101.56(18) . .
Ti22 O29 Ti19 143.2(2) . .
Ti22 O29 Ti20 99.97(17) . .
Ti16 O30 Ti21 101.05(17) . .
Ti22 O30 Ti16 142.2(2) . .
Ti22 O30 Ti21 99.66(17) . .
Ti21 O31 Ti17 101.16(17) . .
Ti22 O31 Ti17 141.0(2) . .
Ti22 O31 Ti21 100.16(17) . .
C22 O32 Ti4 120.7(4) . .
C22 O32 Ti5 128.7(4) . .
Ti5 O32 Ti4 110.50(17) . .
Ti2 O33 Ti7 100.50(19) . .
Ti2 O33 Ti11 143.8(2) . .
Ti11 O33 Ti7 102.11(18) . .
C8 O34 Ti1 143.9(9) . .
C4 O35 Ti3 153.0(5) . .
C7 O36 Ti2 160.1(8) . .
C16 O37 Ti6 148.2(5) . .
C19 O38 Ti7 152.2(5) . .
C10 O39 Ti4 161.3(6) . .
C1B O40 Ti5 144.1(5) . .
C25 O41 Ti10 155.4(9) . .
C28 O42 Ti11 146.6(6) . .
C31 O43 Ti8 148.8(5) . .
C34 O44 Ti9 144.8(5) . .
C37 O45 Ti13 147.6(6) . .
C40 O46 Ti14 147.4(5) . .
C43 O47 Ti15 147.2(6) . .
C71 O48 Ti12 163.1(10) . .
C46 O48 Ti12 158.8(14) . .
C49 O49 Ti18 140.3(5) . .
C52 O50 Ti19 140.9(4) . .
C55 O51 Ti16 152.8(6) . .
C58 O52 Ti17 142.8(6) . .
C62 O53 Ti20 171.2(6) . .
C64 O54 Ti21 151.2(4) . .
C67 O55 Ti22 154.8(6) . .
O1 Ti1 Ti2 77.23(9) . .
O1 Ti1 Ti3 77.04(9) . .
O2 Ti1 O1 92.68(14) . .
O2 Ti1 O3 85.65(17) . .
O2 Ti1 Ti2 121.66(12) . .
O2 Ti1 Ti3 39.06(11) . .
O3 Ti1 O1 92.74(15) . .
O3 Ti1 Ti2 39.06(13) . .
O3 Ti1 Ti3 121.61(13) . .
O4 Ti1 O1 68.18(14) . .
O4 Ti1 O2 155.63(17) . .
O4 Ti1 O3 80.56(17) . .
O4 Ti1 Ti2 41.52(12) . .
O4 Ti1 Ti3 139.80(13) . .
O5 Ti1 O1 68.10(14) . .
O5 Ti1 O2 80.76(17) . .
O5 Ti1 O3 155.74(17) . .
O5 Ti1 O4 104.31(17) . .
O5 Ti1 Ti2 139.77(13) . .
O5 Ti1 Ti3 41.72(12) . .
O34 Ti1 O1 159.35(18) . .
O34 Ti1 O2 101.8(2) . .
O34 Ti1 O3 102.9(2) . .
O34 Ti1 O4 100.8(2) . .
O34 Ti1 O5 99.54(19) . .
O34 Ti1 Ti2 106.60(17) . .
O34 Ti1 Ti3 105.22(17) . .
Ti2 Ti1 Ti3 146.23(5) . .
O3 Ti2 O4 80.35(17) . .
O3 Ti2 O33 80.38(18) . .
O3 Ti2 Ti1 40.95(12) . .
O3 Ti2 Ti4 104.09(12) . .
O3 Ti2 Ti7 39.42(12) . .
O4 Ti2 Ti1 39.42(12) . .
O4 Ti2 Ti4 40.63(12) . .
O4 Ti2 Ti7 116.56(13) . .
O8 Ti2 O3 128.53(18) . .
O8 Ti2 O4 80.87(17) . .
O8 Ti2 O33 91.33(17) . .
O8 Ti2 Ti1 106.45(13) . .
O8 Ti2 Ti4 40.62(12) . .
O8 Ti2 Ti7 117.09(12) . .
O33 Ti2 O4 147.76(16) . .
O33 Ti2 Ti1 116.56(13) . .
O33 Ti2 Ti4 122.01(12) . .
O33 Ti2 Ti7 41.03(13) . .
O36 Ti2 O3 116.8(2) . .
O36 Ti2 O4 105.9(2) . .
O36 Ti2 O8 114.3(2) . .
O36 Ti2 O33 105.9(2) . .
O36 Ti2 Ti1 119.14(18) . .
O36 Ti2 Ti4 121.01(18) . .
O36 Ti2 Ti7 116.52(18) . .
Ti1 Ti2 Ti4 69.10(4) . .
Ti1 Ti2 Ti7 78.20(4) . .
Ti4 Ti2 Ti7 122.07(4) . .
O2 Ti3 O5 79.90(17) . .
O2 Ti3 Ti1 40.58(12) . .
O2 Ti3 Ti5 104.11(13) . .
O2 Ti3 Ti6 39.56(12) . .
O5 Ti3 Ti1 39.34(11) . .
O5 Ti3 Ti5 40.84(11) . .
O5 Ti3 Ti6 116.37(12) . .
O6 Ti3 O2 81.08(17) . .
O6 Ti3 O5 148.12(16) . .
O6 Ti3 Ti1 116.93(12) . .
O6 Ti3 Ti5 122.22(12) . .
O6 Ti3 Ti6 41.61(12) . .
O9 Ti3 O2 128.70(17) . .
O9 Ti3 O5 80.62(16) . .
O9 Ti3 O6 91.76(17) . .
O9 Ti3 Ti1 106.31(13) . .
O9 Ti3 Ti5 40.16(12) . .
O9 Ti3 Ti6 117.86(12) . .
O35 Ti3 O2 115.8(2) . .
O35 Ti3 O5 105.89(19) . .
O35 Ti3 O6 105.36(19) . .
O35 Ti3 O9 115.1(2) . .
O35 Ti3 Ti1 118.53(17) . .
O35 Ti3 Ti5 121.50(15) . .
O35 Ti3 Ti6 115.54(15) . .
Ti1 Ti3 Ti5 69.33(4) . .
Ti1 Ti3 Ti6 78.02(4) . .
Ti6 Ti3 Ti5 122.45(4) . .
O1 Ti4 Ti2 82.73(11) . .
O1 Ti4 Ti5 40.09(10) . .
O1 Ti4 Ti8 97.98(10) . .
O4 Ti4 O1 76.77(16) . .
O4 Ti4 O8 77.37(16) . .
O4 Ti4 O32 102.89(17) . .
O4 Ti4 Ti2 40.91(11) . .
O4 Ti4 Ti5 86.58(12) . .
O4 Ti4 Ti8 114.25(12) . .
O8 Ti4 O1 96.90(15) . .
O8 Ti4 Ti2 36.81(12) . .
O8 Ti4 Ti5 136.86(12) . .
O8 Ti4 Ti8 37.59(11) . .
O14 Ti4 O1 92.64(16) . .
O14 Ti4 O4 150.38(16) . .
O14 Ti4 O8 76.57(16) . .
O14 Ti4 O32 100.54(16) . .
O14 Ti4 Ti2 111.00(12) . .
O14 Ti4 Ti5 103.13(12) . .
O14 Ti4 Ti8 39.06(11) . .
O32 Ti4 O1 74.11(15) . .
O32 Ti4 O8 170.54(16) . .
O32 Ti4 Ti2 141.51(12) . .
O32 Ti4 Ti5 34.51(11) . .
O32 Ti4 Ti8 139.27(12) . .
O39 Ti4 O1 163.26(18) . .
O39 Ti4 O4 95.01(19) . .
O39 Ti4 O8 95.43(19) . .
O39 Ti4 O14 101.22(19) . .
O39 Ti4 O32 93.96(18) . .
O39 Ti4 Ti2 100.73(15) . .
O39 Ti4 Ti5 126.00(15) . .
O39 Ti4 Ti8 98.70(15) . .
Ti2 Ti4 Ti5 113.90(4) . .
Ti2 Ti4 Ti8 73.34(4) . .
Ti8 Ti4 Ti5 129.53(4) . .
O1 Ti5 Ti3 82.21(11) . .
O1 Ti5 Ti4 39.82(10) . .
O1 Ti5 Ti9 97.81(10) . .
O5 Ti5 O1 76.14(15) . .
O5 Ti5 O9 77.56(16) . .
O5 Ti5 Ti3 41.08(12) . .
O5 Ti5 Ti4 85.81(12) . .
O5 Ti5 Ti9 114.18(12) . .
O9 Ti5 O1 96.65(15) . .
O9 Ti5 Ti3 36.84(11) . .
O9 Ti5 Ti4 136.31(11) . .
O9 Ti5 Ti9 37.39(11) . .
O15 Ti5 O1 92.50(15) . .
O15 Ti5 O5 150.29(16) . .
O15 Ti5 O9 76.62(16) . .
O15 Ti5 O32 100.57(17) . .
O15 Ti5 Ti3 110.94(12) . .
O15 Ti5 Ti4 103.06(12) . .
O15 Ti5 Ti9 39.31(12) . .
O32 Ti5 O1 74.31(15) . .
O32 Ti5 O5 102.50(17) . .
O32 Ti5 O9 170.53(16) . .
O32 Ti5 Ti3 141.29(12) . .
O32 Ti5 Ti4 34.99(11) . .
O32 Ti5 Ti9 139.56(12) . .
O40 Ti5 O1 164.96(18) . .
O40 Ti5 O5 94.78(18) . .
O40 Ti5 O9 92.97(18) . .
O40 Ti5 O15 100.98(18) . .
O40 Ti5 O32 96.46(18) . .
O40 Ti5 Ti3 98.93(14) . .
O40 Ti5 Ti4 128.83(15) . .
O40 Ti5 Ti9 96.85(15) . .
Ti3 Ti5 Ti4 113.18(4) . .
Ti3 Ti5 Ti9 73.12(4) . .
Ti9 Ti5 Ti4 129.36(4) . .
O2 Ti6 O6 76.44(16) . .
O2 Ti6 Ti3 38.33(12) . .
O2 Ti6 Ti10 109.26(12) . .
O6 Ti6 Ti3 38.18(11) . .
O6 Ti6 Ti10 38.36(11) . .
O7 Ti6 O2 91.63(18) . .
O7 Ti6 O6 146.93(18) . .
O7 Ti6 O11 95.24(18) . .
O7 Ti6 Ti3 124.69(14) . .
O7 Ti6 Ti10 125.46(14) . .
O11 Ti6 O2 140.53(17) . .
O11 Ti6 O6 76.81(16) . .
O11 Ti6 Ti3 111.13(12) . .
O11 Ti6 Ti10 38.50(11) . .
O37 Ti6 O2 107.28(19) . .
O37 Ti6 O6 104.71(19) . .
O37 Ti6 O7 108.3(2) . .
O37 Ti6 O11 107.2(2) . .
O37 Ti6 Ti3 108.64(15) . .
O37 Ti6 Ti10 111.99(16) . .
Ti3 Ti6 Ti10 73.78(4) . .
O3 Ti7 O33 76.38(17) . .
O3 Ti7 Ti2 37.99(13) . .
O3 Ti7 Ti11 109.17(13) . .
O7 Ti7 O3 91.09(18) . .
O7 Ti7 O12 95.52(18) . .
O7 Ti7 O33 146.91(17) . .
O7 Ti7 Ti2 123.93(13) . .
O7 Ti7 Ti11 126.12(14) . .
O12 Ti7 O3 140.77(18) . .
O12 Ti7 O33 77.22(17) . .
O12 Ti7 Ti2 111.73(13) . .
O12 Ti7 Ti11 39.03(12) . .
O33 Ti7 Ti2 38.47(11) . .
O33 Ti7 Ti11 38.22(11) . .
O38 Ti7 O3 107.1(2) . .
O38 Ti7 O7 106.5(2) . .
O38 Ti7 O12 107.9(2) . .
O38 Ti7 O33 106.5(2) . .
O38 Ti7 Ti2 109.75(17) . .
O38 Ti7 Ti11 113.54(17) . .
Ti2 Ti7 Ti11 73.93(4) . .
O8 Ti8 O14 75.81(16) . .
O8 Ti8 Ti4 39.00(11) . .
O8 Ti8 Ti15 113.50(12) . .
O13 Ti8 O8 91.11(18) . .
O13 Ti8 O14 139.31(17) . .
O13 Ti8 O19 97.09(17) . .
O13 Ti8 Ti4 121.57(14) . .
O13 Ti8 Ti15 129.27(13) . .
O14 Ti8 Ti4 36.89(11) . .
O14 Ti8 Ti15 38.26(11) . .
O19 Ti8 O8 148.59(17) . .
O19 Ti8 O14 78.32(15) . .
O19 Ti8 Ti4 113.96(12) . .
O19 Ti8 Ti15 40.59(11) . .
O43 Ti8 O8 103.18(19) . .
O43 Ti8 O13 109.1(2) . .
O43 Ti8 O14 111.34(19) . .
O43 Ti8 O19 102.62(19) . .
O43 Ti8 Ti4 110.33(15) . .
O43 Ti8 Ti15 107.26(16) . .
Ti15 Ti8 Ti4 74.99(3) . .
O9 Ti9 O15 75.22(16) . .
O9 Ti9 Ti5 38.54(11) . .
O9 Ti9 Ti12 112.92(12) . .
O10 Ti9 O9 91.45(17) . .
O10 Ti9 O15 139.26(17) . .
O10 Ti9 O21 98.11(18) . .
O10 Ti9 Ti5 121.59(13) . .
O10 Ti9 Ti12 129.71(14) . .
O15 Ti9 Ti5 36.76(11) . .
O15 Ti9 Ti12 38.18(11) . .
O21 Ti9 O9 148.22(16) . .
O21 Ti9 O15 77.87(16) . .
O21 Ti9 Ti5 113.55(12) . .
O21 Ti9 Ti12 40.18(12) . .
O44 Ti9 O9 101.22(19) . .
O44 Ti9 O10 108.9(2) . .
O44 Ti9 O15 111.38(19) . .
O44 Ti9 O21 104.12(19) . .
O44 Ti9 Ti5 108.93(17) . .
O44 Ti9 Ti12 108.34(15) . .
Ti12 Ti9 Ti5 74.82(3) . .
O6 Ti10 O11 76.86(16) . .
O6 Ti10 Ti6 40.04(11) . .
O6 Ti10 Ti13 113.28(12) . .
O10 Ti10 O6 92.32(17) . .
O10 Ti10 O11 138.62(17) . .
O10 Ti10 O16 95.42(17) . .
O10 Ti10 Ti6 120.26(13) . .
O10 Ti10 Ti13 125.77(13) . .
O11 Ti10 Ti6 36.87(12) . .
O11 Ti10 Ti13 37.41(12) . .
O16 Ti10 O6 149.23(17) . .
O16 Ti10 O11 77.71(16) . .
O16 Ti10 Ti6 112.40(12) . .
O16 Ti10 Ti13 40.44(12) . .
O41 Ti10 O6 102.8(2) . .
O41 Ti10 O10 109.6(2) . .
O41 Ti10 O11 111.8(2) . .
O41 Ti10 O16 102.6(2) . .
O41 Ti10 Ti6 113.80(17) . .
O41 Ti10 Ti13 109.87(16) . .
Ti13 Ti10 Ti6 73.47(3) . .
O12 Ti11 Ti7 36.60(11) . .
O12 Ti11 Ti14 37.95(12) . .
O13 Ti11 O12 137.98(17) . .
O13 Ti11 O18 96.09(17) . .
O13 Ti11 O33 93.09(18) . .
O13 Ti11 Ti7 120.42(13) . .
O13 Ti11 Ti14 125.09(13) . .
O18 Ti11 O12 77.05(17) . .
O18 Ti11 O33 148.83(17) . .
O18 Ti11 Ti7 111.82(12) . .
O18 Ti11 Ti14 39.22(12) . .
O33 Ti11 O12 76.24(17) . .
O33 Ti11 Ti7 39.67(12) . .
O33 Ti11 Ti14 113.31(13) . .
O42 Ti11 O12 112.34(19) . .
O42 Ti11 O13 109.5(2) . .
O42 Ti11 O18 104.07(19) . .
O42 Ti11 O33 100.73(19) . .
O42 Ti11 Ti7 112.61(16) . .
O42 Ti11 Ti14 111.24(16) . .
Ti14 Ti11 Ti7 73.85(4) . .
O15 Ti12 O21 77.91(16) . .
O15 Ti12 O27 143.11(16) . .
O15 Ti12 Ti9 40.90(12) . .
O15 Ti12 Ti17 109.99(12) . .
O20 Ti12 O15 94.57(17) . .
O20 Ti12 O21 146.01(16) . .
O20 Ti12 O27 91.99(16) . .
O20 Ti12 Ti9 130.23(13) . .
O20 Ti12 Ti17 123.77(12) . .
O21 Ti12 Ti9 37.51(11) . .
O21 Ti12 Ti17 36.63(11) . .
O27 Ti12 O21 76.54(16) . .
O27 Ti12 Ti9 112.06(12) . .
O27 Ti12 Ti17 39.95(11) . .
O48 Ti12 O15 106.65(19) . .
O48 Ti12 O20 107.3(2) . .
O48 Ti12 O21 106.6(2) . .
O48 Ti12 O27 105.86(19) . .
O48 Ti12 Ti9 106.74(16) . .
O48 Ti12 Ti17 112.17(17) . .
Ti9 Ti12 Ti17 72.67(3) . .
O11 Ti13 O16 76.35(16) . .
O11 Ti13 O23 146.02(16) . .
O11 Ti13 Ti10 38.82(12) . .
O11 Ti13 Ti18 110.07(12) . .
O16 Ti13 Ti10 37.66(11) . .
O16 Ti13 Ti18 36.70(11) . .
O17 Ti13 O11 97.37(18) . .
O17 Ti13 O16 143.93(17) . .
O17 Ti13 O23 93.13(18) . .
O17 Ti13 Ti10 128.75(13) . .
O17 Ti13 Ti18 122.93(14) . .
O23 Ti13 O16 76.21(16) . .
O23 Ti13 Ti10 112.40(12) . .
O23 Ti13 Ti18 39.60(12) . .
O45 Ti13 O11 103.95(19) . .
O45 Ti13 O16 107.8(2) . .
O45 Ti13 O17 108.2(2) . .
O45 Ti13 O23 103.2(2) . .
O45 Ti13 Ti10 107.91(15) . .
O45 Ti13 Ti18 111.92(17) . .
Ti10 Ti13 Ti18 73.11(3) . .
O12 Ti14 O18 77.50(17) . .
O12 Ti14 Ti11 39.65(12) . .
O12 Ti14 Ti19 110.99(13) . .
O17 Ti14 O12 95.30(17) . .
O17 Ti14 O18 144.35(16) . .
O17 Ti14 O24 92.46(18) . .
O17 Ti14 Ti11 127.70(13) . .
O17 Ti14 Ti19 122.54(13) . .
O18 Ti14 Ti11 37.97(12) . .
O18 Ti14 Ti19 37.30(11) . .
O24 Ti14 O12 146.58(17) . .
O24 Ti14 O18 77.35(17) . .
O24 Ti14 Ti11 113.40(12) . .
O24 Ti14 Ti19 40.18(12) . .
O46 Ti14 O12 104.7(2) . .
O46 Ti14 O17 107.8(2) . .
O46 Ti14 O18 107.76(19) . .
O46 Ti14 O24 103.65(19) . .
O46 Ti14 Ti11 108.71(16) . .
O46 Ti14 Ti19 112.86(16) . .
Ti11 Ti14 Ti19 73.59(4) . .
O14 Ti15 O19 77.73(15) . .
O14 Ti15 O26 143.78(16) . .
O14 Ti15 Ti8 40.61(11) . .
O14 Ti15 Ti16 110.33(12) . .
O19 Ti15 Ti8 37.64(11) . .
O19 Ti15 Ti16 36.82(10) . .
O20 Ti15 O14 95.09(17) . .
O20 Ti15 O19 146.51(17) . .
O20 Ti15 O26 93.17(17) . .
O20 Ti15 Ti8 130.71(13) . .
O20 Ti15 Ti16 124.25(13) . .
O26 Ti15 O19 76.07(15) . .
O26 Ti15 Ti8 112.07(12) . .
O26 Ti15 Ti16 39.30(11) . .
O47 Ti15 O14 105.44(19) . .
O47 Ti15 O19 105.92(18) . .
O47 Ti15 O20 107.52(19) . .
O47 Ti15 O26 105.50(18) . .
O47 Ti15 Ti8 105.40(15) . .
O47 Ti15 Ti16 111.72(15) . .
Ti8 Ti15 Ti16 73.17(3) . .
O19 Ti16 O26 76.92(15) . .
O19 Ti16 O30 144.00(16) . .
O19 Ti16 Ti15 39.24(11) . .
O19 Ti16 Ti21 110.28(12) . .
O25 Ti16 O19 97.02(17) . .
O25 Ti16 O26 149.45(17) . .
O25 Ti16 O30 93.44(16) . .
O25 Ti16 Ti15 128.39(13) . .
O25 Ti16 Ti21 126.29(12) . .
O26 Ti16 Ti15 37.74(11) . .
O26 Ti16 Ti21 37.16(11) . .
O30 Ti16 O26 76.68(15) . .
O30 Ti16 Ti15 110.29(11) . .
O30 Ti16 Ti21 39.55(11) . .
O51 Ti16 O19 105.58(19) . .
O51 Ti16 O25 105.4(2) . .
O51 Ti16 O26 105.02(19) . .
O51 Ti16 O30 104.60(18) . .
O51 Ti16 Ti15 111.32(15) . .
O51 Ti16 Ti21 110.04(15) . .
Ti21 Ti16 Ti15 72.11(3) . .
O21 Ti17 O27 75.81(15) . .
O21 Ti17 O31 143.58(16) . .
O21 Ti17 Ti12 38.51(11) . .
O21 Ti17 Ti21 109.29(12) . .
O22 Ti17 O21 97.86(17) . .
O22 Ti17 O27 148.05(16) . .
O22 Ti17 O31 94.00(17) . .
O22 Ti17 Ti12 128.17(13) . .
O22 Ti17 Ti21 126.14(13) . .
O27 Ti17 Ti12 37.34(10) . .
O27 Ti17 Ti21 36.71(10) . .
O31 Ti17 O27 76.00(15) . .
O31 Ti17 Ti12 109.82(12) . .
O31 Ti17 Ti21 39.31(11) . .
O52 Ti17 O21 104.0(2) . .
O52 Ti17 O22 105.7(2) . .
O52 Ti17 O27 106.24(19) . .
O52 Ti17 O31 105.66(19) . .
O52 Ti17 Ti12 110.66(17) . .
O52 Ti17 Ti21 111.21(16) . .
Ti21 Ti17 Ti12 71.71(3) . .
O16 Ti18 O23 77.79(16) . .
O16 Ti18 O28 145.60(17) . .
O16 Ti18 Ti13 39.88(12) . .
O16 Ti18 Ti20 111.60(12) . .
O22 Ti18 O16 97.92(17) . .
O22 Ti18 O23 148.74(17) . .
O22 Ti18 O28 92.60(17) . .
O22 Ti18 Ti13 128.92(13) . .
O22 Ti18 Ti20 125.20(13) . .
O23 Ti18 Ti13 38.00(11) . .
O23 Ti18 Ti20 37.12(11) . .
O28 Ti18 O23 76.36(16) . .
O28 Ti18 Ti13 110.55(12) . .
O28 Ti18 Ti20 39.26(12) . .
O49 Ti18 O16 102.73(19) . .
O49 Ti18 O22 107.3(2) . .
O49 Ti18 O23 103.87(19) . .
O49 Ti18 O28 105.21(19) . .
O49 Ti18 Ti13 109.23(16) . .
O49 Ti18 Ti20 109.56(16) . .
Ti20 Ti18 Ti13 72.56(4) . .
O18 Ti19 O24 76.18(16) . .
O18 Ti19 O29 144.80(16) . .
O18 Ti19 Ti14 38.72(12) . .
O18 Ti19 Ti20 110.61(12) . .
O24 Ti19 Ti14 37.59(12) . .
O24 Ti19 Ti20 37.30(12) . .
O25 Ti19 O18 99.60(17) . .
O25 Ti19 O24 149.18(16) . .
O25 Ti19 O29 92.76(17) . .
O25 Ti19 Ti14 129.39(13) . .
O25 Ti19 Ti20 125.77(13) . .
O29 Ti19 O24 76.43(16) . .
O29 Ti19 Ti14 110.21(12) . .
O29 Ti19 Ti20 39.13(11) . .
O50 Ti19 O18 106.98(18) . .
O50 Ti19 O24 104.81(18) . .
O50 Ti19 O25 105.57(19) . .
O50 Ti19 O29 101.09(18) . .
O50 Ti19 Ti14 112.80(15) . .
O50 Ti19 Ti20 106.96(15) . .
Ti20 Ti19 Ti14 72.50(4) . .
O23 Ti20 O24 94.43(18) . .
O23 Ti20 O28 80.58(17) . .
O23 Ti20 O29 140.06(16) . .
O23 Ti20 Ti18 40.76(12) . .
O23 Ti20 Ti19 123.83(13) . .
O23 Ti20 Ti22 114.60(13) . .
O24 Ti20 O28 141.07(16) . .
O24 Ti20 O29 80.43(17) . .
O24 Ti20 Ti18 123.60(12) . .
O24 Ti20 Ti19 41.12(12) . .
O24 Ti20 Ti22 114.94(12) . .
O28 Ti20 O29 79.37(16) . .
O28 Ti20 Ti18 39.85(11) . .
O28 Ti20 Ti19 111.91(12) . .
O28 Ti20 Ti22 39.73(11) . .
O29 Ti20 Ti18 111.44(11) . .
O29 Ti20 Ti19 39.31(12) . .
O29 Ti20 Ti22 39.78(11) . .
O53 Ti20 O23 110.2(2) . .
O53 Ti20 O24 109.3(2) . .
O53 Ti20 O28 108.6(2) . .
O53 Ti20 O29 108.8(2) . .
O53 Ti20 Ti18 116.86(16) . .
O53 Ti20 Ti19 115.69(16) . .
O53 Ti20 Ti22 112.08(17) . .
Ti18 Ti20 Ti19 126.45(4) . .
Ti22 Ti20 Ti18 75.86(4) . .
Ti22 Ti20 Ti19 75.89(4) . .
O26 Ti21 O30 79.81(16) . .
O26 Ti21 O31 140.97(16) . .
O26 Ti21 Ti16 40.43(11) . .
O26 Ti21 Ti17 124.91(12) . .
O26 Ti21 Ti22 113.98(12) . .
O27 Ti21 O26 95.44(17) . .
O27 Ti21 O30 140.33(16) . .
O27 Ti21 O31 80.99(16) . .
O27 Ti21 Ti16 123.79(12) . .
O27 Ti21 Ti17 41.48(12) . .
O27 Ti21 Ti22 114.39(12) . .
O30 Ti21 Ti16 39.40(11) . .
O30 Ti21 Ti17 111.00(11) . .
O30 Ti21 Ti22 39.59(11) . .
O31 Ti21 O30 78.90(15) . .
O31 Ti21 Ti16 111.34(11) . .
O31 Ti21 Ti17 39.53(11) . .
O31 Ti21 Ti22 39.37(11) . .
O54 Ti21 O26 108.59(18) . .
O54 Ti21 O27 108.41(18) . .
O54 Ti21 O30 110.42(18) . .
O54 Ti21 O31 109.38(18) . .
O54 Ti21 Ti16 116.88(15) . .
O54 Ti21 Ti17 116.08(15) . .
O54 Ti21 Ti22 114.35(14) . .
Ti16 Ti21 Ti17 126.18(4) . .
Ti22 Ti21 Ti16 75.43(3) . .
Ti22 Ti21 Ti17 75.09(4) . .
O28 Ti22 O29 80.17(16) . .
O28 Ti22 Ti20 40.05(12) . .
O28 Ti22 Ti21 126.66(12) . .
O29 Ti22 Ti20 40.25(11) . .
O29 Ti22 Ti21 125.47(12) . .
O30 Ti22 O28 148.81(16) . .
O30 Ti22 O29 90.16(16) . .
O30 Ti22 Ti20 125.74(12) . .
O30 Ti22 Ti21 40.74(11) . .
O31 Ti22 O28 91.68(17) . .
O31 Ti22 O29 148.39(16) . .
O31 Ti22 O30 81.14(16) . .
O31 Ti22 Ti20 126.67(12) . .
O31 Ti22 Ti21 40.47(11) . .
O55 Ti22 O28 106.39(18) . .
O55 Ti22 O29 105.27(19) . .
O55 Ti22 O30 104.76(18) . .
O55 Ti22 O31 106.34(19) . .
O55 Ti22 Ti20 108.28(15) . .
O55 Ti22 Ti21 108.79(15) . .
Ti21 Ti22 Ti20 142.91(4) . .
I5 I4 I5 180.0 . 3_655
I2 I3 I2 180.0 3_566 .

loop_
_geom_bond_atom_site_label_1
_geom_bond_atom_site_label_2
_geom_bond_distance
_geom_bond_site_symmetry_2
C71 H71 1.0000 .
C71 C47 1.38(3) .
C71 C48 1.47(3) .
C71 O48 1.426(17) .
C1A H1AA 0.9800 .
C1A H1AB 0.9800 .
C1A H1AC 0.9800 .
C1A C7 1.31(2) .
C1B H1B 1.0000 .
C1B C14 1.483(11) .
C1B C15 1.502(11) .
C1B O40 1.416(8) .
C2 H2A 0.9800 .
C2 H2B 0.9800 .
C2 H2C 0.9800 .
C2 C8 1.27(2) .
C3 H3A 0.9800 .
C3 H3B 0.9800 .
C3 H3C 0.9800 .
C3 C8 1.505(9) .
C4 H4 1.0000 .
C4 C5 1.490(12) .
C4 C6 1.504(13) .
C4 O35 1.403(8) .
C70 H70A 0.9800 .
C70 H70B 0.9800 .
C70 H70C 0.9800 .
C70 C28 1.44(2) .
C5 H5A 0.9800 .
C5 H5B 0.9800 .
C5 H5C 0.9800 .
C6 H6A 0.9800 .
C6 H6B 0.9800 .
C6 H6C 0.9800 .
C7 H7 1.0000 .
C7 C9 1.57(2) .
C7 O36 1.392(10) .
C72 H72A 0.9800 .
C72 H72B 0.9800 .
C72 H72C 0.9800 .
C72 C55 1.47(3) .
C8 H8 1.0000 .
C8 O34 1.396(12) .
C9 H9A 0.9800 .
C9 H9B 0.9800 .
C9 H9C 0.9800 .
C10 H10 1.0000 .
C10 C11 1.488(9) .
C10 C12 1.503(9) .
C10 O39 1.390(9) .
C11 H11A 0.9800 .
C11 H11B 0.9800 .
C11 H11C 0.9800 .
C12 H12A 0.9800 .
C12 H12B 0.9800 .
C12 H12C 0.9800 .
C73 H73A 0.9800 .
C73 H73B 0.9800 .
C73 H73C 0.9800 .
C73 C55 1.41(4) .
C14 H14A 0.9800 .
C14 H14B 0.9800 .
C14 H14C 0.9800 .
C15 H15A 0.9800 .
C15 H15B 0.9800 .
C15 H15C 0.9800 .
C16 H16 1.0000 .
C16 C17 1.483(19) .
C16 C18 1.45(2) .
C16 O37 1.376(9) .
C17 H17A 0.9800 .
C17 H17B 0.9800 .
C17 H17C 0.9800 .
C18 H18A 0.9800 .
C18 H18B 0.9800 .
C18 H18C 0.9800 .
C19 H19 1.0000 .
C19 C20 1.410(16) .
C19 C21 1.511(12) .
C19 O38 1.407(8) .
C20 H20A 0.9800 .
C20 H20B 0.9800 .
C20 H20C 0.9800 .
C21 H21A 0.9800 .
C21 H21B 0.9800 .
C21 H21C 0.9800 .
C22 H22 1.0000 .
C22 C23 1.512(9) .
C22 C24 1.497(10) .
C22 O32 1.483(6) .
C23 H23A 0.9800 .
C23 H23B 0.9800 .
C23 H23C 0.9800 .
C24 H24A 0.9800 .
C24 H24B 0.9800 .
C24 H24C 0.9800 .
C25 H25 1.0000 .
C25 C26 1.38(2) .
C25 C27 1.362(18) .
C25 O41 1.361(11) .
C26 H26A 0.9800 .
C26 H26B 0.9800 .
C26 H26C 0.9800 .
C27 H27A 0.9800 .
C27 H27B 0.9800 .
C27 H27C 0.9800 .
C28 H28A 1.0000 .
C28 H28 1.0000 .
C28 C29 1.399(14) .
C28 C30 1.36(3) .
C28 O42 1.408(10) .
C29 H29A 0.9800 .
C29 H29B 0.9800 .
C29 H29C 0.9800 .
C30 H30A 0.9800 .
C30 H30B 0.9800 .
C30 H30C 0.9800 .
C31 H31 1.0000 .
C31 C32 1.346(18) .
C31 C33 1.39(3) .
C31 O43 1.397(10) .
C32 H32A 0.9800 .
C32 H32B 0.9800 .
C32 H32C 0.9800 .
C33 H33A 0.9800 .
C33 H33B 0.9800 .
C33 H33C 0.9800 .
C34 H34 1.0000 .
C34 C35 1.429(15) .
C34 C36 1.433(16) .
C34 O44 1.415(9) .
C35 H35A 0.9800 .
C35 H35B 0.9800 .
C35 H35C 0.9800 .
C36 H36A 0.9800 .
C36 H36B 0.9800 .
C36 H36C 0.9800 .
C37 H37 1.0000 .
C37 C38 1.36(2) .
C37 C39 1.477(18) .
C37 O45 1.414(10) .
C38 H38A 0.9800 .
C38 H38B 0.9800 .
C38 H38C 0.9800 .
C39 H39A 0.9800 .
C39 H39B 0.9800 .
C39 H39C 0.9800 .
C40 H40 1.0000 .
C40 C41 1.442(13) .
C40 C42 1.492(14) .
C40 O46 1.418(8) .
C41 H41A 0.9800 .
C41 H41B 0.9800 .
C41 H41C 0.9800 .
C42 H42A 0.9800 .
C42 H42B 0.9800 .
C42 H42C 0.9800 .
C43 H43 1.0000 .
C43 C44 1.398(16) .
C43 C45 1.454(13) .
C43 O47 1.402(8) .
C44 H44A 0.9800 .
C44 H44B 0.9800 .
C44 H44C 0.9800 .
C45 H45A 0.9800 .
C45 H45B 0.9800 .
C45 H45C 0.9800 .
C46 H46 1.0000 .
C46 C47 1.33(3) .
C46 C48 1.66(4) .
C46 O48 1.42(2) .
C47 H47D 0.9800 .
C47 H47E 0.9800 .
C47 H47F 0.9800 .
C47 H47A 0.9800 .
C47 H47B 0.9800 .
C47 H47C 0.9800 .
C48 H48D 0.9800 .
C48 H48E 0.9800 .
C48 H48F 0.9800 .
C48 H48A 0.9800 .
C48 H48B 0.9800 .
C48 H48C 0.9800 .
C49 H49 1.0000 .
C49 C50 1.472(13) .
C49 C51 1.462(13) .
C49 O49 1.444(8) .
C50 H50A 0.9800 .
C50 H50B 0.9800 .
C50 H50C 0.9800 .
C51 H51A 0.9800 .
C51 H51B 0.9800 .
C51 H51C 0.9800 .
C52 H52 1.0000 .
C52 C53 1.503(11) .
C52 C54 1.521(11) .
C52 O50 1.431(8) .
C53 H53A 0.9800 .
C53 H53B 0.9800 .
C53 H53C 0.9800 .
C54 H54A 0.9800 .
C54 H54B 0.9800 .
C54 H54C 0.9800 .
C55 H55 1.0000 .
C55 H55A 1.0000 .
C55 C56 1.46(2) .
C55 C57 1.52(2) .
C55 O51 1.402(9) .
C56 H56A 0.9800 .
C56 H56B 0.9800 .
C56 H56C 0.9800 .
C57 H57A 0.9800 .
C57 H57B 0.9800 .
C57 H57C 0.9800 .
C58 H58 1.0000 .
C58 C59 1.50(2) .
C58 C60 1.51(3) .
C58 O52 1.411(10) .
C59 H59A 0.9800 .
C59 H59B 0.9800 .
C59 H59C 0.9800 .
C60 H60A 0.9800 .
C60 H60B 0.9800 .
C60 H60C 0.9800 .
C61 H61A 0.9800 .
C61 H61B 0.9800 .
C61 H61C 0.9800 .
C61 C62 1.394(15) .
C62 H62 1.0000 .
C62 C63 1.365(15) .
C62 O53 1.343(9) .
C63 H63A 0.9800 .
C63 H63B 0.9800 .
C63 H63C 0.9800 .
C64 H64 1.0000 .
C64 C65 1.461(11) .
C64 C66 1.499(11) .
C64 O54 1.420(7) .
C65 H65A 0.9800 .
C65 H65B 0.9800 .
C65 H65C 0.9800 .
C66 H66A 0.9800 .
C66 H66B 0.9800 .
C66 H66C 0.9800 .
C67 H67 1.0000 .
C67 C68 1.404(12) .
C67 C69 1.372(13) .
C67 O55 1.378(9) .
C68 H68A 0.9800 .
C68 H68B 0.9800 .
C68 H68C 0.9800 .
C69 H69A 0.9800 .
C69 H69B 0.9800 .
C69 H69C 0.9800 .
O1 Ti1 2.560(4) .
O1 Ti4 2.138(4) .
O1 Ti5 2.150(4) .
O2 Ti1 1.971(4) .
O2 Ti3 1.910(4) .
O2 Ti6 1.961(4) .
O3 Ti1 1.981(4) .
O3 Ti2 1.905(4) .
O3 Ti7 1.966(4) .
O4 Ti1 1.915(4) .
O4 Ti2 1.999(4) .
O4 Ti4 1.987(4) .
O5 Ti1 1.913(4) .
O5 Ti3 2.008(4) .
O5 Ti5 1.998(4) .
O6 Ti3 1.891(4) .
O6 Ti6 2.031(4) .
O6 Ti10 1.959(4) .
O7 Ti6 1.786(4) .
O7 Ti7 1.826(4) .
O8 Ti2 1.853(4) .
O8 Ti4 2.013(4) .
O8 Ti8 1.952(4) .
O9 Ti3 1.862(4) .
O9 Ti5 2.003(4) .
O9 Ti9 1.952(4) .
O10 Ti9 1.780(4) .
O10 Ti10 1.826(4) .
O11 Ti6 1.918(4) .
O11 Ti10 1.990(4) .
O11 Ti13 1.928(4) .
O12 Ti7 1.902(4) .
O12 Ti11 2.008(4) .
O12 Ti14 1.936(4) .
O13 Ti8 1.807(4) .
O13 Ti11 1.808(4) .
O14 Ti4 1.926(4) .
O14 Ti8 2.022(4) .
O14 Ti15 1.923(4) .
O15 Ti5 1.922(4) .
O15 Ti9 2.035(4) .
O15 Ti12 1.921(4) .
O16 Ti10 1.925(4) .
O16 Ti13 2.043(4) .
O16 Ti18 1.905(4) .
O17 Ti13 1.790(4) .
O17 Ti14 1.833(4) .
O18 Ti11 1.940(4) .
O18 Ti14 1.993(4) .
O18 Ti19 1.931(4) .
O19 Ti8 1.901(4) .
O19 Ti15 2.026(4) .
O19 Ti16 1.919(4) .
O20 Ti12 1.830(4) .
O20 Ti15 1.799(4) .
O21 Ti9 1.902(4) .
O21 Ti12 2.015(4) .
O21 Ti17 1.931(4) .
O22 Ti17 1.789(4) .
O22 Ti18 1.828(4) .
O23 Ti13 1.954(4) .
O23 Ti18 2.023(4) .
O23 Ti20 1.870(4) .
O24 Ti14 1.930(4) .
O24 Ti19 2.042(4) .
O24 Ti20 1.881(4) .
O25 Ti16 1.816(4) .
O25 Ti19 1.800(4) .
O26 Ti15 1.952(4) .
O26 Ti16 2.020(4) .
O26 Ti21 1.881(4) .
O27 Ti12 1.945(4) .
O27 Ti17 2.059(4) .
O27 Ti21 1.859(4) .
O28 Ti18 1.977(4) .
O28 Ti20 1.953(4) .
O28 Ti22 1.940(4) .
O29 Ti19 1.967(4) .
O29 Ti20 1.959(4) .
O29 Ti22 1.940(4) .
O30 Ti16 1.967(4) .
O30 Ti21 1.973(4) .
O30 Ti22 1.927(4) .
O31 Ti17 1.974(4) .
O31 Ti21 1.965(4) .
O31 Ti22 1.921(4) .
O32 Ti4 2.012(4) .
O32 Ti5 1.988(4) .
O33 Ti2 1.911(4) .
O33 Ti7 2.017(4) .
O33 Ti11 1.955(4) .
O34 Ti1 1.756(4) .
O35 Ti3 1.765(4) .
O36 Ti2 1.764(4) .
O37 Ti6 1.771(4) .
O38 Ti7 1.757(4) .
O39 Ti4 1.750(4) .
O40 Ti5 1.771(4) .
O41 Ti10 1.758(4) .
O42 Ti11 1.754(4) .
O43 Ti8 1.764(4) .
O44 Ti9 1.770(4) .
O45 Ti13 1.768(4) .
O46 Ti14 1.766(4) .
O47 Ti15 1.760(4) .
O48 Ti12 1.749(4) .
O49 Ti18 1.755(4) .
O50 Ti19 1.763(4) .
O51 Ti16 1.762(4) .
O52 Ti17 1.762(4) .
O53 Ti20 1.751(4) .
O54 Ti21 1.757(4) .
O55 Ti22 1.747(4) .
Ti1 Ti2 2.9774(16) .
Ti1 Ti3 2.9808(15) .
Ti2 Ti4 3.0185(15) .
Ti2 Ti7 3.0209(15) .
Ti3 Ti5 3.0257(14) .
Ti3 Ti6 3.0103(14) .
Ti4 Ti5 3.2871(14) .
Ti4 Ti8 3.1121(14) .
Ti5 Ti9 3.1177(14) .
Ti6 Ti10 3.0927(15) .
Ti7 Ti11 3.0893(15) .
Ti8 Ti15 3.0476(14) .
Ti9 Ti12 3.0518(14) .
Ti10 Ti13 3.0827(14) .
Ti11 Ti14 3.0741(15) .
Ti12 Ti17 3.1287(14) .
Ti13 Ti18 3.1000(15) .
Ti14 Ti19 3.0924(15) .
Ti15 Ti16 3.1078(13) .
Ti16 Ti21 3.0416(14) .
Ti17 Ti21 3.0435(14) .
Ti18 Ti20 3.0297(14) .
Ti19 Ti20 3.0414(14) .
Ti20 Ti22 2.9863(14) .
Ti21 Ti22 2.9806(14) .
I4 I5 2.9248(6) .
I4 I5 2.9248(6) 3_655
I3 I2 2.8954(7) 3_566
I3 I2 2.8954(7) .

loop_
_geom_torsion_atom_site_label_1
_geom_torsion_atom_site_label_2
_geom_torsion_atom_site_label_3
_geom_torsion_atom_site_label_4
_geom_torsion
C71 O48 Ti12 O15 22(4)
C71 O48 Ti12 O20 -78(4)
C71 O48 Ti12 O21 104(4)
C71 O48 Ti12 O27 -175(4)
C71 O48 Ti12 Ti9 65(4)
C71 O48 Ti12 Ti17 143(4)
C1A C7 O36 Ti2 58(3)
C1B O40 Ti5 O1 -110.3(9)
C1B O40 Ti5 O5 -58.3(8)
C1B O40 Ti5 O9 19.5(8)
C1B O40 Ti5 O15 96.4(8)
C1B O40 Ti5 O32 -161.4(8)
C1B O40 Ti5 Ti3 -17.1(8)
C1B O40 Ti5 Ti4 -146.7(7)
C1B O40 Ti5 Ti9 56.8(8)
C2 C8 O34 Ti1 123.7(19)
C3 C8 O34 Ti1 -85.1(18)
C4 O35 Ti3 O2 -77.2(11)
C4 O35 Ti3 O5 -163.5(11)
C4 O35 Ti3 O6 10.1(11)
C4 O35 Ti3 O9 109.6(11)
C4 O35 Ti3 Ti1 -123.0(11)
C4 O35 Ti3 Ti5 154.9(10)
C4 O35 Ti3 Ti6 -33.1(11)
C70 C28 O42 Ti11 -33(3)
C5 C4 O35 Ti3 -46.5(14)
C6 C4 O35 Ti3 77.9(13)
C7 O36 Ti2 O3 8(2)
C7 O36 Ti2 O4 95(2)
C7 O36 Ti2 O8 -178(2)
C7 O36 Ti2 O33 -79(2)
C7 O36 Ti2 Ti1 54(2)
C7 O36 Ti2 Ti4 136(2)
C7 O36 Ti2 Ti7 -37(2)
C72 C55 O51 Ti16 77(2)
C8 O34 Ti1 O1 62.4(14)
C8 O34 Ti1 O2 -71.3(12)
C8 O34 Ti1 O3 -159.5(11)
C8 O34 Ti1 O4 117.9(11)
C8 O34 Ti1 O5 11.2(12)
C8 O34 Ti1 Ti2 160.3(11)
C8 O34 Ti1 Ti3 -31.2(12)
C9 C7 O36 Ti2 -66(3)
C10 O39 Ti4 O1 87.1(19)
C10 O39 Ti4 O4 27.5(18)
C10 O39 Ti4 O8 -50.3(18)
C10 O39 Ti4 O14 -127.6(17)
C10 O39 Ti4 O32 130.8(17)
C10 O39 Ti4 Ti2 -13.4(18)
C10 O39 Ti4 Ti5 116.9(17)
C10 O39 Ti4 Ti8 -88.0(17)
C11 C10 O39 Ti4 78(2)
C12 C10 O39 Ti4 -59(2)
C73 C55 O51 Ti16 -113(4)
C14 C1B O40 Ti5 90.9(10)
C15 C1B O40 Ti5 -142.5(7)
C16 O37 Ti6 O2 -103.8(12)
C16 O37 Ti6 O6 176.1(12)
C16 O37 Ti6 O7 -6.1(13)
C16 O37 Ti6 O11 95.6(12)
C16 O37 Ti6 Ti3 -144.2(12)
C16 O37 Ti6 Ti10 136.3(12)
C17 C16 O37 Ti6 -54.5(18)
C18 C16 O37 Ti6 65.5(18)
C19 O38 Ti7 O3 -151.9(11)
C19 O38 Ti7 O7 111.7(12)
C19 O38 Ti7 O12 10.1(12)
C19 O38 Ti7 O33 -71.4(12)
C19 O38 Ti7 Ti2 -111.9(12)
C19 O38 Ti7 Ti11 -31.3(12)
C20 C19 O38 Ti7 -84.1(15)
C21 C19 O38 Ti7 42.1(16)
C23 C22 O32 Ti4 -102.2(5)
C23 C22 O32 Ti5 73.8(7)
C24 C22 O32 Ti4 131.9(5)
C24 C22 O32 Ti5 -52.1(7)
C25 O41 Ti10 O6 -137(2)
C25 O41 Ti10 O10 126(2)
C25 O41 Ti10 O11 -56(2)
C25 O41 Ti10 O16 25(2)
C25 O41 Ti10 Ti6 -96(2)
C25 O41 Ti10 Ti13 -16(2)
C26 C25 O41 Ti10 62(3)
C27 C25 O41 Ti10 -121.8(18)
C28 O42 Ti11 O12 -126.5(13)
C28 O42 Ti11 O13 50.2(13)
C28 O42 Ti11 O18 152.0(13)
C28 O42 Ti11 O33 -47.1(13)
C28 O42 Ti11 Ti7 -86.7(13)
C28 O42 Ti11 Ti14 -167.4(13)
C29 C28 O42 Ti11 163.9(8)
C30 C28 O42 Ti11 15(3)
C31 O43 Ti8 O8 149.2(11)
C31 O43 Ti8 O13 53.4(12)
C31 O43 Ti8 O14 -131.1(11)
C31 O43 Ti8 O19 -48.8(11)
C31 O43 Ti8 Ti4 -170.6(11)
C31 O43 Ti8 Ti15 -90.7(11)
C32 C31 O43 Ti8 -37(2)
C33 C31 O43 Ti8 74.2(18)
C34 O44 Ti9 O9 -63.2(12)
C34 O44 Ti9 O10 32.2(13)
C34 O44 Ti9 O15 -141.6(12)
C34 O44 Ti9 O21 136.1(12)
C34 O44 Ti9 Ti5 -102.4(12)
C34 O44 Ti9 Ti12 177.8(12)
C35 C34 O44 Ti9 173.9(9)
C36 C34 O44 Ti9 -44(2)
C37 O45 Ti13 O11 -112.0(12)
C37 O45 Ti13 O16 168.2(12)
C37 O45 Ti13 O17 -9.2(13)
C37 O45 Ti13 O23 88.6(12)
C37 O45 Ti13 Ti10 -152.2(12)
C37 O45 Ti13 Ti18 129.3(12)
C38 C37 O45 Ti13 -145.8(16)
C39 C37 O45 Ti13 -18(2)
C40 O46 Ti14 O12 -119.6(9)
C40 O46 Ti14 O17 139.7(9)
C40 O46 Ti14 O18 -38.3(10)
C40 O46 Ti14 O24 42.5(9)
C40 O46 Ti14 Ti11 -78.4(9)
C40 O46 Ti14 Ti19 1.2(10)
C41 C40 O46 Ti14 -67.7(13)
C42 C40 O46 Ti14 64.6(13)
C43 O47 Ti15 O14 -84.2(9)
C43 O47 Ti15 O19 -165.6(9)
C43 O47 Ti15 O20 16.4(10)
C43 O47 Ti15 O26 114.8(9)
C43 O47 Ti15 Ti8 -126.4(9)
C43 O47 Ti15 Ti16 155.9(9)
C44 C43 O47 Ti15 -123.4(13)
C45 C43 O47 Ti15 101.5(12)
C46 O48 Ti12 O15 -110(4)
C46 O48 Ti12 O20 150(4)
C46 O48 Ti12 O21 -28(4)
C46 O48 Ti12 O27 52(4)
C46 O48 Ti12 Ti9 -67(4)
C46 O48 Ti12 Ti17 11(4)
C47 C71 C48 C46 -62(3)
C47 C71 O48 C46 58(3)
C47 C71 O48 Ti12 -94(4)
C47 C46 C48 C71 57(2)
C47 C46 O48 C71 -65(3)
C47 C46 O48 Ti12 92(3)
C48 C71 C47 C46 71(3)
C48 C71 O48 C46 -80(4)
C48 C71 O48 Ti12 128(3)
C48 C46 C47 C71 -50(2)
C48 C46 O48 C71 56(3)
C48 C46 O48 Ti12 -146(3)
C49 O49 Ti18 O16 -20.7(7)
C49 O49 Ti18 O22 -123.3(7)
C49 O49 Ti18 O23 59.7(7)
C49 O49 Ti18 O28 139.1(7)
C49 O49 Ti18 Ti13 20.4(7)
C49 O49 Ti18 Ti20 98.1(7)
C50 C49 O49 Ti18 128.1(8)
C51 C49 O49 Ti18 -104.8(10)
C52 O50 Ti19 O18 -161.7(6)
C52 O50 Ti19 O24 118.6(6)
C52 O50 Ti19 O25 -56.2(7)
C52 O50 Ti19 O29 39.8(7)
C52 O50 Ti19 Ti14 157.5(6)
C52 O50 Ti19 Ti20 79.8(7)
C53 C52 O50 Ti19 -86.1(8)
C54 C52 O50 Ti19 37.1(9)
C55 O51 Ti16 O19 -100.5(12)
C55 O51 Ti16 O25 157.5(12)
C55 O51 Ti16 O26 -20.2(13)
C55 O51 Ti16 O30 59.7(12)
C55 O51 Ti16 Ti15 -59.4(12)
C55 O51 Ti16 Ti21 18.5(13)
C56 C55 O51 Ti16 -69.1(18)
C57 C55 O51 Ti16 168.7(15)
C58 O52 Ti17 O21 -66.5(14)
C58 O52 Ti17 O22 36.0(14)
C58 O52 Ti17 O27 -145.5(14)
C58 O52 Ti17 O31 134.9(14)
C58 O52 Ti17 Ti12 -106.3(14)
C58 O52 Ti17 Ti21 176.0(14)
C59 C58 O52 Ti17 57(2)
C60 C58 O52 Ti17 -59.3(19)
C64 O54 Ti21 O26 -75.4(9)
C64 O54 Ti21 O27 27.1(9)
C64 O54 Ti21 O30 -161.2(8)
C64 O54 Ti21 O31 113.8(8)
C64 O54 Ti21 Ti16 -118.5(8)
C64 O54 Ti21 Ti17 71.4(9)
C64 O54 Ti21 Ti22 156.1(8)
C65 C64 O54 Ti21 96.3(10)
C66 C64 O54 Ti21 -29.5(12)
C67 O55 Ti22 O28 180(100)
C67 O55 Ti22 O29 -96.1(17)
C67 O55 Ti22 O30 -1.8(17)
C67 O55 Ti22 O31 83.1(17)
C67 O55 Ti22 Ti20 -138.1(17)
C67 O55 Ti22 Ti21 40.7(17)
C68 C67 O55 Ti22 143.7(10)
C69 C67 O55 Ti22 -30(3)
O48 C71 C47 C46 -61(2)
O48 C71 C48 C46 70(2)
O48 C46 C47 C71 64(2)
O48 C46 C48 C71 -64(2)
Ti4 O8 Ti2 O3 63.2(3)
Ti4 O8 Ti2 O4 -6.61(17)
Ti4 O8 Ti2 O33 141.95(18)
Ti4 O8 Ti2 O36 -110.0(2)
Ti4 O8 Ti2 Ti1 23.71(18)
Ti4 O8 Ti2 Ti7 108.63(14)
Ti5 O9 Ti3 O2 -62.3(3)
Ti5 O9 Ti3 O5 6.61(16)
Ti5 O9 Ti3 O6 -142.26(18)
Ti5 O9 Ti3 O35 109.9(2)
Ti5 O9 Ti3 Ti1 -23.50(17)
Ti5 O9 Ti3 Ti6 -108.34(14)
Ti6 O6 Ti3 O2 3.09(17)
Ti6 O6 Ti3 O5 57.0(4)
Ti6 O6 Ti3 O9 132.02(17)
Ti6 O6 Ti3 O35 -111.3(2)
Ti6 O6 Ti3 Ti1 22.70(19)
Ti6 O6 Ti3 Ti5 104.20(14)
Ti6 O7 Ti7 O3 4.0(6)
Ti6 O7 Ti7 O12 -137.3(6)
Ti6 O7 Ti7 O33 -62.3(7)
Ti6 O7 Ti7 O38 112.2(6)
Ti6 O7 Ti7 Ti2 -16.4(6)
Ti6 O7 Ti7 Ti11 -110.8(5)
Ti7 O7 Ti6 O2 -3.9(6)
Ti7 O7 Ti6 O6 63.4(7)
Ti7 O7 Ti6 O11 137.2(5)
Ti7 O7 Ti6 O37 -112.7(6)
Ti7 O7 Ti6 Ti3 17.0(6)
Ti7 O7 Ti6 Ti10 111.3(5)
Ti8 O8 Ti2 O3 -81.9(5)
Ti8 O8 Ti2 O4 -151.7(4)
Ti8 O8 Ti2 O33 -3.2(4)
Ti8 O8 Ti2 O36 104.9(4)
Ti8 O8 Ti2 Ti1 -121.4(4)
Ti8 O8 Ti2 Ti4 -145.1(5)
Ti8 O8 Ti2 Ti7 -36.5(5)
Ti8 O13 Ti11 O12 55.6(6)
Ti8 O13 Ti11 O18 133.0(5)
Ti8 O13 Ti11 O33 -17.1(5)
Ti8 O13 Ti11 O42 -119.7(5)
Ti8 O13 Ti11 Ti7 13.3(6)
Ti8 O13 Ti11 Ti14 104.3(5)
Ti9 O9 Ti3 O2 83.2(4)
Ti9 O9 Ti3 O5 152.1(4)
Ti9 O9 Ti3 O6 3.2(4)
Ti9 O9 Ti3 O35 -104.7(4)
Ti9 O9 Ti3 Ti1 122.0(4)
Ti9 O9 Ti3 Ti5 145.5(5)
Ti9 O9 Ti3 Ti6 37.1(4)
Ti9 O10 Ti10 O6 18.7(5)
Ti9 O10 Ti10 O11 -54.0(6)
Ti9 O10 Ti10 O16 -131.5(5)
Ti9 O10 Ti10 O41 123.1(5)
Ti9 O10 Ti10 Ti6 -11.6(6)
Ti9 O10 Ti10 Ti13 -102.4(5)
Ti10 O6 Ti3 O2 -123.7(4)
Ti10 O6 Ti3 O5 -69.8(5)
Ti10 O6 Ti3 O9 5.2(4)
Ti10 O6 Ti3 O35 121.9(4)
Ti10 O6 Ti3 Ti1 -104.1(3)
Ti10 O6 Ti3 Ti5 -22.6(4)
Ti10 O6 Ti3 Ti6 -126.8(4)
Ti10 O10 Ti9 O9 -14.9(5)
Ti10 O10 Ti9 O15 53.9(6)
Ti10 O10 Ti9 O21 134.7(5)
Ti10 O10 Ti9 O44 -117.3(5)
Ti10 O10 Ti9 Ti5 10.6(6)
Ti10 O10 Ti9 Ti12 106.9(5)
Ti11 O13 Ti8 O8 13.9(5)
Ti11 O13 Ti8 O14 -55.4(6)
Ti11 O13 Ti8 O19 -135.7(5)
Ti11 O13 Ti8 O43 118.3(5)
Ti11 O13 Ti8 Ti4 -11.9(6)
Ti11 O13 Ti8 Ti15 -108.2(5)
Ti12 O20 Ti15 O14 -110.1(4)
Ti12 O20 Ti15 O19 -34.7(6)
Ti12 O20 Ti15 O26 34.6(4)
Ti12 O20 Ti15 O47 141.9(4)
Ti12 O20 Ti15 Ti8 -88.4(4)
Ti12 O20 Ti15 Ti16 8.7(5)
Ti12 O27 Ti21 O26 -7.7(4)
Ti12 O27 Ti21 O30 72.9(5)
Ti12 O27 Ti21 O31 133.1(4)
Ti12 O27 Ti21 O54 -119.3(4)
Ti12 O27 Ti21 Ti16 23.4(4)
Ti12 O27 Ti21 Ti17 131.8(4)
Ti12 O27 Ti21 Ti22 111.8(3)
Ti13 O17 Ti14 O12 127.5(5)
Ti13 O17 Ti14 O18 51.6(6)
Ti13 O17 Ti14 O24 -20.0(5)
Ti13 O17 Ti14 O46 -125.1(5)
Ti13 O17 Ti14 Ti11 102.4(5)
Ti13 O17 Ti14 Ti19 8.4(5)
Ti13 O23 Ti20 O24 8.8(4)
Ti13 O23 Ti20 O28 -132.3(4)
Ti13 O23 Ti20 O29 -71.6(5)
Ti13 O23 Ti20 O53 121.2(4)
Ti13 O23 Ti20 Ti18 -130.7(4)
Ti13 O23 Ti20 Ti19 -22.1(4)
Ti13 O23 Ti20 Ti22 -111.2(3)
Ti14 O17 Ti13 O11 -127.5(5)
Ti14 O17 Ti13 O16 -50.6(6)
Ti14 O17 Ti13 O23 20.1(5)
Ti14 O17 Ti13 O45 125.2(5)
Ti14 O17 Ti13 Ti10 -102.1(5)
Ti14 O17 Ti13 Ti18 -7.7(5)
Ti14 O24 Ti20 O23 -8.7(4)
Ti14 O24 Ti20 O28 71.8(5)
Ti14 O24 Ti20 O29 131.4(4)
Ti14 O24 Ti20 O53 -121.9(4)
Ti14 O24 Ti20 Ti18 21.9(4)
Ti14 O24 Ti20 Ti19 130.8(4)
Ti14 O24 Ti20 Ti22 111.1(3)
Ti15 O20 Ti12 O15 109.7(4)
Ti15 O20 Ti12 O21 34.6(6)
Ti15 O20 Ti12 O27 -34.0(4)
Ti15 O20 Ti12 O48 -141.3(4)
Ti15 O20 Ti12 Ti9 87.4(4)
Ti15 O20 Ti12 Ti17 -8.1(5)
Ti15 O26 Ti21 O27 8.2(4)
Ti15 O26 Ti21 O30 -132.0(3)
Ti15 O26 Ti21 O31 -74.2(4)
Ti15 O26 Ti21 O54 119.7(3)
Ti15 O26 Ti21 Ti16 -130.4(4)
Ti15 O26 Ti21 Ti17 -23.4(4)
Ti15 O26 Ti21 Ti22 -111.6(3)
Ti16 O25 Ti19 O18 -125.9(5)
Ti16 O25 Ti19 O24 -46.8(7)
Ti16 O25 Ti19 O29 21.0(5)
Ti16 O25 Ti19 O50 123.4(5)
Ti16 O25 Ti19 Ti14 -98.1(5)
Ti16 O25 Ti19 Ti20 -1.7(5)
Ti16 O26 Ti21 O27 138.56(17)
Ti16 O26 Ti21 O30 -1.66(16)
Ti16 O26 Ti21 O31 56.2(3)
Ti16 O26 Ti21 O54 -109.93(19)
Ti16 O26 Ti21 Ti17 106.92(14)
Ti16 O26 Ti21 Ti22 18.80(19)
Ti17 O22 Ti18 O16 126.6(5)
Ti17 O22 Ti18 O23 47.1(7)
Ti17 O22 Ti18 O28 -20.6(5)
Ti17 O22 Ti18 O49 -127.4(5)
Ti17 O22 Ti18 Ti13 98.6(5)
Ti17 O22 Ti18 Ti20 3.0(6)
Ti17 O27 Ti21 O26 -139.49(16)
Ti17 O27 Ti21 O30 -58.9(3)
Ti17 O27 Ti21 O31 1.32(15)
Ti17 O27 Ti21 O54 108.85(19)
Ti17 O27 Ti21 Ti16 -108.39(14)
Ti17 O27 Ti21 Ti22 -20.05(18)
Ti18 O22 Ti17 O21 -125.0(5)
Ti18 O22 Ti17 O27 -49.2(7)
Ti18 O22 Ti17 O31 20.5(5)
Ti18 O22 Ti17 O52 128.0(5)
Ti18 O22 Ti17 Ti12 -98.7(5)
Ti18 O22 Ti17 Ti21 -4.1(6)
Ti18 O23 Ti20 O24 139.48(17)
Ti18 O23 Ti20 O28 -1.60(16)
Ti18 O23 Ti20 O29 59.1(3)
Ti18 O23 Ti20 O53 -108.1(2)
Ti18 O23 Ti20 Ti19 108.54(15)
Ti18 O23 Ti20 Ti22 19.44(19)
Ti19 O24 Ti20 O23 -139.49(17)
Ti19 O24 Ti20 O28 -59.0(3)
Ti19 O24 Ti20 O29 0.57(16)
Ti19 O24 Ti20 O53 107.3(2)
Ti19 O24 Ti20 Ti18 -108.88(14)
Ti19 O24 Ti20 Ti22 -19.72(19)
Ti19 O25 Ti16 O19 123.8(5)
Ti19 O25 Ti16 O26 47.7(7)
Ti19 O25 Ti16 O30 -21.7(5)
Ti19 O25 Ti16 O51 -127.9(5)
Ti19 O25 Ti16 Ti15 97.7(5)
Ti19 O25 Ti16 Ti21 2.2(5)
